data_4301886
loop_
_publ_author_name
'Anastasia N. Georgopoulou'
'Catherine P. Raptopoulou'
'Vassilis Psycharis'
'Rafael Ballesteros'
'Bel\'en Abarca'
'Athanassios K. Boudalis'

_publ_section_title
;
Ferromagnetic CuII4, CoII4, and NiII6 Azido Complexes Derived from
Metal-Assisted Methanolysis of Di-2,6-(2-pyridylcarbonyl)pyridine
;
_journal_name_full 'Inorganic Chemistry'
_journal_page_first 3167
_journal_page_last 3176
_journal_paper_doi 10.1021/ic900115c
_journal_volume 48
_journal_year 2009
_chemical_formula_sum 'C116.8 H113.2 Cl2 N54 Ni12 O39.8'
_chemical_formula_weight 3685.63
_chemical_name_systematic
;
 ?
;
_space_group_IT_number 2
_symmetry_cell_setting triclinic
_symmetry_space_group_name_Hall '-P 1'
_symmetry_space_group_name_H-M 'P -1'
_atom_sites_solution_hydrogens geom
_atom_sites_solution_primary direct
_atom_sites_solution_secondary difmap
_audit_creation_method SHELXL-97
_cell_angle_alpha 87.440(1)
_cell_angle_beta 84.744(1)
_cell_angle_gamma 85.770(1)
_cell_formula_units_Z 2
_cell_length_a 14.5652(2)
_cell_length_b 18.9292(3)
_cell_length_c 27.2138(4)
_cell_measurement_temperature 180(2)
_cell_volume 7445.72(19)
_computing_cell_refinement 'CrystalClear, Rigaku MSC, 2005'
_computing_data_collection 'CrystalClear, Rigaku MSC, 2005'
_computing_data_reduction 'CrystalClear, Rigaku MSC, 2005'
_computing_structure_refinement 'SHELXL-97 (Sheldrick, 1997)'
_computing_structure_solution 'SHELXS-97 (Sheldrick, 1997)'
_diffrn_ambient_temperature 180(2)
_diffrn_measured_fraction_theta_full 0.969
_diffrn_measured_fraction_theta_max 0.969
_diffrn_measurement_device_type 'Rigaku R-AXIS SPIDER IPDS'
_diffrn_measurement_method '\q scans'
_diffrn_radiation_monochromator graphite
_diffrn_radiation_source 'fine-focus sealed tube'
_diffrn_radiation_type CuK\a
_diffrn_radiation_wavelength 1.54187
_diffrn_reflns_av_R_equivalents 0.0811
_diffrn_reflns_av_sigmaI/netI 0.0884
_diffrn_reflns_limit_h_max 16
_diffrn_reflns_limit_h_min -15
_diffrn_reflns_limit_k_max 21
_diffrn_reflns_limit_k_min -21
_diffrn_reflns_limit_l_max 28
_diffrn_reflns_limit_l_min -30
_diffrn_reflns_number 88627
_diffrn_reflns_theta_full 59.00
_diffrn_reflns_theta_max 59.00
_diffrn_reflns_theta_min 6.56
_diffrn_standards_decay_% -0.2
_exptl_absorpt_coefficient_mu 2.730
_exptl_absorpt_correction_T_max 1.000
_exptl_absorpt_correction_T_min 0.565
_exptl_absorpt_correction_type empirical
_exptl_crystal_colour green
_exptl_crystal_density_diffrn 1.644
_exptl_crystal_density_method 'not measured'
_exptl_crystal_description parall
_exptl_crystal_F_000 3761
_exptl_crystal_size_max 0.70
_exptl_crystal_size_mid 0.12
_exptl_crystal_size_min 0.11
_refine_diff_density_max 0.987
_refine_diff_density_min -0.726
_refine_diff_density_rms 0.091
_refine_ls_extinction_method none
_refine_ls_goodness_of_fit_ref 1.111
_refine_ls_hydrogen_treatment constr
_refine_ls_matrix_type fullcycle
_refine_ls_number_parameters 2037
_refine_ls_number_reflns 20764
_refine_ls_number_restraints 0
_refine_ls_restrained_S_all 1.111
_refine_ls_R_factor_all 0.1140
_refine_ls_R_factor_gt 0.0786
_refine_ls_shift/su_max 0.012
_refine_ls_shift/su_mean 0.001
_refine_ls_structure_factor_coef Fsqd
_refine_ls_weighting_details 'calc w=1/[\s^2^(Fo^2^)+(0.1395P)^2^+0.0000P] where P=(Fo^2^+2Fc^2^)/3'
_refine_ls_weighting_scheme calc
_refine_ls_wR_factor_gt 0.2189
_refine_ls_wR_factor_ref 0.2549
_reflns_number_gt 13192
_reflns_number_total 20764
_reflns_threshold_expression >2sigma(I)
_cod_data_source_file ic900115c_si_001_3.cif
_cod_data_source_block complex3
_cod_original_formula_sum 'C116.80 H113.20 Cl2 N54 Ni12 O39.80'
_cod_database_code 4301886

loop_
_symmetry_equiv_pos_as_xyz
'x, y, z'
'-x, -y, -z'

loop_
_atom_site_label
_atom_site_type_symbol
_atom_site_fract_x
_atom_site_fract_y
_atom_site_fract_z
_atom_site_U_iso_or_equiv
_atom_site_adp_type
_atom_site_occupancy
_atom_site_symmetry_multiplicity
_atom_site_calc_flag
_atom_site_refinement_flags
_atom_site_disorder_assembly
_atom_site_disorder_group
Ni1 Ni 1.0647 -0.1366 0.1441 0.061 Uani 1 1 d . . .
Ni2 Ni 1.27144(7) -0.12761(5) 0.12273(4) 0.0591(3) Uani 1 1 d . . .
Ni3 Ni 1.29345(7) -0.17274(5) 0.00812(4) 0.0667(3) Uani 1 1 d . . .
Ni4 Ni 1.26053(7) -0.32754(5) -0.00459(4) 0.0626(3) Uani 1 1 d . . .
Ni5 Ni 1.03827(7) -0.31870(5) 0.02942(4) 0.0642(3) Uani 1 1 d . . .
Ni6 Ni 0.99127(7) -0.29656(5) 0.13819(4) 0.0654(3) Uani 1 1 d . . .
N1 N 1.3771(3) -0.1889(3) 0.15195(19) 0.0644(14) Uani 1 1 d . . .
N2 N 1.2944(4) -0.0403(2) 0.15799(16) 0.0556(13) Uani 1 1 d . . .
N3 N 1.0129(4) -0.0408(3) 0.1697(2) 0.0633(15) Uani 1 1 d . . .
O1 O 1.1574(3) -0.06695(19) 0.10471(14) 0.0592(11) Uani 1 1 d . . .
O2 O 1.1493(3) 0.0534(2) 0.08235(16) 0.0721(13) Uani 1 1 d . . .
O3 O 1.5121(3) -0.0717(2) 0.20600(18) 0.0956(16) Uani 1 1 d . . .
C1 C 1.3816(5) -0.2589(4) 0.1449(3) 0.080(2) Uani 1 1 d . . .
H1 H 1.3434 -0.2757 0.1222 0.096 Uiso 1 1 calc R . .
C2 C 1.4386(5) -0.3075(4) 0.1689(3) 0.096(3) Uani 1 1 d . . .
H2 H 1.4371 -0.3567 0.1637 0.116 Uiso 1 1 calc R . .
C3 C 1.4966(5) -0.2847(4) 0.1998(3) 0.099(3) Uani 1 1 d . . .
H3 H 1.5386 -0.3169 0.2157 0.119 Uiso 1 1 calc R . .
C4 C 1.4926(5) -0.2138(4) 0.2074(3) 0.092(2) Uani 1 1 d . . .
H4 H 1.5310 -0.1966 0.2299 0.110 Uiso 1 1 calc R . .
C5 C 1.4345(5) -0.1666(4) 0.1831(3) 0.073(2) Uani 1 1 d . . .
C6 C 1.4404(5) -0.0892(3) 0.1915(2) 0.0671(19) Uani 1 1 d . . .
C7 C 1.3653(5) -0.0320(3) 0.1860(2) 0.0656(18) Uani 1 1 d . . .
C8 C 1.3710(5) 0.0301(4) 0.2102(2) 0.076(2) Uani 1 1 d . . .
H8 H 1.4198 0.0343 0.2305 0.091 Uiso 1 1 calc R . .
C9 C 1.3044(5) 0.0869(4) 0.2047(3) 0.088(2) Uani 1 1 d . . .
H9 H 1.3088 0.1305 0.2200 0.106 Uiso 1 1 calc R . .
C10 C 1.2335(5) 0.0776(3) 0.1769(2) 0.076(2) Uani 1 1 d . . .
H10 H 1.1873 0.1150 0.1730 0.092 Uiso 1 1 calc R . .
C11 C 1.2279(5) 0.0131(3) 0.1540(2) 0.0655(19) Uani 1 1 d . . .
C12 C 1.1489(5) 0.0013(3) 0.1222(2) 0.0605(17) Uani 1 1 d . . .
C13 C 1.0569(5) 0.0168(4) 0.1504(2) 0.0660(19) Uani 1 1 d . . .
C14 C 1.0148(5) 0.0854(3) 0.1577(2) 0.0671(19) Uani 1 1 d . . .
H14 H 1.0448 0.1255 0.1439 0.080 Uiso 1 1 calc R . .
C15 C 0.9305(5) 0.0948(4) 0.1846(3) 0.074(2) Uani 1 1 d . . .
H15 H 0.9013 0.1408 0.1895 0.089 Uiso 1 1 calc R . .
C16 C 0.8898(5) 0.0348(4) 0.2043(2) 0.075(2) Uani 1 1 d . . .
H16 H 0.8322 0.0392 0.2238 0.090 Uiso 1 1 calc R . .
C17 C 0.9323(5) -0.0310(4) 0.1958(3) 0.0685(19) Uani 1 1 d . . .
H17 H 0.9026 -0.0715 0.2093 0.082 Uiso 1 1 calc R . .
C18 C 1.2361(6) 0.0592(4) 0.0525(3) 0.093(2) Uani 1 1 d . . .
H18A H 1.2291 0.0973 0.0273 0.112 Uiso 1 1 calc R . .
H18B H 1.2539 0.0143 0.0364 0.112 Uiso 1 1 calc R . .
H18C H 1.2840 0.0697 0.0736 0.112 Uiso 1 1 calc R . .
N21 N 1.3421(4) -0.1311(3) -0.0588(2) 0.0860(19) Uani 1 1 d . . .
N22 N 1.3298(4) -0.3490(3) -0.0694(2) 0.0662(15) Uani 1 1 d . . .
N23 N 1.3094(4) -0.4195(3) 0.0293(2) 0.0699(15) Uani 1 1 d . . .
O21 O 1.2279(3) -0.23299(19) -0.03999(15) 0.0623(11) Uani 1 1 d . . .
O22 O 1.1910(3) -0.2190(2) -0.12126(15) 0.0749(13) Uani 1 1 d . . .
O23 O 1.4096(4) -0.5283(3) -0.06614(19) 0.0979(17) Uani 1 1 d . . .
C21 C 1.3819(6) -0.0691(4) -0.0646(3) 0.105(3) Uani 1 1 d . . .
H21 H 1.4031 -0.0496 -0.0364 0.126 Uiso 1 1 calc R . .
C22 C 1.3935(6) -0.0327(5) -0.1088(3) 0.122(3) Uani 1 1 d . . .
H22 H 1.4205 0.0116 -0.1115 0.147 Uiso 1 1 calc R . .
C23 C 1.3646(6) -0.0626(4) -0.1497(3) 0.112(3) Uani 1 1 d . . .
H23 H 1.3742 -0.0400 -0.1815 0.134 Uiso 1 1 calc R . .
C24 C 1.3218(5) -0.1251(4) -0.1441(3) 0.093(2) Uani 1 1 d . . .
H24 H 1.2995 -0.1450 -0.1718 0.112 Uiso 1 1 calc R . .
C25 C 1.3116(5) -0.1585(4) -0.0989(3) 0.082(2) Uani 1 1 d . . .
C26 C 1.2622(5) -0.2262(4) -0.0886(3) 0.0708(19) Uani 1 1 d . . .
C27 C 1.3285(5) -0.2930(4) -0.1033(3) 0.074(2) Uani 1 1 d . . .
C28 C 1.3778(6) -0.2955(4) -0.1484(3) 0.084(2) Uani 1 1 d . . .
H28 H 1.3766 -0.2553 -0.1706 0.100 Uiso 1 1 calc R . .
C29 C 1.4290(6) -0.3566(5) -0.1616(3) 0.095(3) Uani 1 1 d . . .
H29 H 1.4637 -0.3589 -0.1929 0.114 Uiso 1 1 calc R . .
C30 C 1.4299(5) -0.4149(4) -0.1291(3) 0.087(2) Uani 1 1 d . . .
H30 H 1.4635 -0.4581 -0.1378 0.105 Uiso 1 1 calc R . .
C31 C 1.3796(5) -0.4086(4) -0.0826(3) 0.071(2) Uani 1 1 d . . .
C32 C 1.3812(5) -0.4717(4) -0.0484(3) 0.075(2) Uani 1 1 d . . .
C33 C 1.3562(5) -0.4753(4) 0.0058(3) 0.0656(19) Uani 1 1 d . . .
C34 C 1.3798(5) -0.5385(4) 0.0322(3) 0.082(2) Uani 1 1 d . . .
H34 H 1.4108 -0.5775 0.0153 0.098 Uiso 1 1 calc R . .
C35 C 1.3578(5) -0.5441(4) 0.0830(3) 0.090(2) Uani 1 1 d . . .
H35 H 1.3763 -0.5857 0.1015 0.108 Uiso 1 1 calc R . .
C36 C 1.3081(6) -0.4874(4) 0.1061(3) 0.090(2) Uani 1 1 d . . .
H36 H 1.2904 -0.4903 0.1406 0.109 Uiso 1 1 calc R . .
C37 C 1.2849(5) -0.4274(4) 0.0787(3) 0.081(2) Uani 1 1 d . . .
H37 H 1.2501 -0.3894 0.0949 0.098 Uiso 1 1 calc R . .
C38 C 1.1462(5) -0.2824(3) -0.1293(3) 0.092(2) Uani 1 1 d . . .
H38A H 1.0885 -0.2695 -0.1445 0.110 Uiso 1 1 calc R . .
H38B H 1.1325 -0.3078 -0.0977 0.110 Uiso 1 1 calc R . .
H38C H 1.1871 -0.3129 -0.1513 0.110 Uiso 1 1 calc R . .
N41 N 1.0378(4) -0.3508(3) 0.1990(2) 0.0692(15) Uani 1 1 d . . .
N42 N 0.8635(4) -0.3332(3) 0.1499(2) 0.0762(16) Uani 1 1 d . . .
N43 N 0.9190(5) -0.3356(3) -0.0004(2) 0.0763(17) Uani 1 1 d . . .
O41 O 0.9402(3) -0.2553(2) 0.07502(14) 0.0666(12) Uani 1 1 d . . .
O42 O 0.7891(3) -0.2070(3) 0.0693(2) 0.0919(15) Uani 1 1 d . . .
O43 O 0.8413(5) -0.4023(5) 0.2699(3) 0.173(3) Uani 1 1 d . . .
C41 C 0.9201(5) -0.3646(4) -0.0451(3) 0.082(2) Uani 1 1 d . . .
H41 H 0.9741 -0.3914 -0.0578 0.098 Uiso 1 1 calc R . .
C42 C 0.8443(6) -0.3561(5) -0.0728(3) 0.100(3) Uani 1 1 d . . .
H42 H 0.8463 -0.3760 -0.1044 0.120 Uiso 1 1 calc R . .
C43 C 0.7660(6) -0.3179(5) -0.0532(3) 0.105(3) Uani 1 1 d . . .
H43 H 0.7133 -0.3109 -0.0715 0.126 Uiso 1 1 calc R . .
C44 C 0.7644(5) -0.2897(4) -0.0067(3) 0.084(2) Uani 1 1 d . . .
H44 H 0.7107 -0.2638 0.0073 0.101 Uiso 1 1 calc R . .
C45 C 0.8433(6) -0.3002(4) 0.0189(3) 0.077(2) Uani 1 1 d . . .
C46 C 0.8504(5) -0.2707(4) 0.0693(3) 0.077(2) Uani 1 1 d . . .
C47 C 0.8132(5) -0.3225(4) 0.1103(3) 0.077(2) Uani 1 1 d . . .
C48 C 0.7310(5) -0.3535(4) 0.1095(3) 0.093(2) Uani 1 1 d . . .
H48 H 0.6961 -0.3463 0.0817 0.111 Uiso 1 1 calc R . .
C49 C 0.6995(5) -0.3953(4) 0.1497(3) 0.094(3) Uani 1 1 d . . .
H49 H 0.6444 -0.4190 0.1493 0.113 Uiso 1 1 calc R . .
C50 C 0.7479(5) -0.4014(4) 0.1889(3) 0.095(3) Uani 1 1 d . . .
H50 H 0.7247 -0.4271 0.2176 0.114 Uiso 1 1 calc R . .
C51 C 0.8297(5) -0.3716(4) 0.1886(3) 0.084(2) Uani 1 1 d . . .
C52 C 0.8858(7) -0.3844(4) 0.2325(3) 0.107(3) Uani 1 1 d . . .
C53 C 0.9847(5) -0.3809(3) 0.2364(3) 0.071(2) Uani 1 1 d . . .
C54 C 1.0197(7) -0.4099(4) 0.2786(3) 0.092(3) Uani 1 1 d . . .
H54 H 0.9798 -0.4288 0.3047 0.110 Uiso 1 1 calc R . .
C55 C 1.1123(7) -0.4109(4) 0.2824(3) 0.094(3) Uani 1 1 d . . .
H55 H 1.1380 -0.4312 0.3111 0.113 Uiso 1 1 calc R . .
C56 C 1.1680(6) -0.3825(4) 0.2445(3) 0.092(2) Uani 1 1 d . . .
H56 H 1.2330 -0.3832 0.2460 0.111 Uiso 1 1 calc R . .
C57 C 1.1273(5) -0.3528(3) 0.2042(3) 0.076(2) Uani 1 1 d . . .
H57 H 1.1661 -0.3323 0.1783 0.092 Uiso 1 1 calc R . .
C58 C 0.7672(5) -0.1760(4) 0.1157(3) 0.103(3) Uani 1 1 d . . .
H58A H 0.7478 -0.1257 0.1107 0.124 Uiso 1 1 calc R . .
H58B H 0.8218 -0.1805 0.1345 0.124 Uiso 1 1 calc R . .
H58C H 0.7169 -0.2003 0.1341 0.124 Uiso 1 1 calc R . .
N61 N 1.1776(3) -0.1529(3) 0.18600(19) 0.0653(15) Uani 1 1 d . . .
N62 N 1.2042(4) -0.1872(3) 0.2206(2) 0.0630(14) Uani 1 1 d . . .
N63 N 1.2285(5) -0.2189(3) 0.2545(2) 0.100(2) Uani 1 1 d . . .
N64 N 1.3532(4) -0.1085(3) 0.05576(19) 0.0702(16) Uani 1 1 d . . .
N65 N 1.4340(5) -0.1018(3) 0.0564(2) 0.092(2) Uani 1 1 d . . .
N66 N 1.5101(5) -0.0922(5) 0.0576(3) 0.149(4) Uani 1 1 d . . .
N67 N 1.3701(4) -0.2678(3) 0.0146(2) 0.0725(17) Uani 1 1 d . . .
N68 N 1.4479(6) -0.2862(3) 0.0159(3) 0.108(3) Uani 1 1 d . . .
N69 N 1.5229(6) -0.3025(4) 0.0177(6) 0.272(8) Uani 1 1 d . . .
N70 N 1.1365(4) -0.3744(3) -0.01712(18) 0.0653(15) Uani 1 1 d . . .
N71 N 1.1438(4) -0.4351(4) -0.0240(3) 0.098(2) Uani 1 1 d . . .
N72 N 1.1517(6) -0.4955(5) -0.0277(4) 0.175(4) Uani 1 1 d . . .
N73 N 1.0350(4) -0.3827(3) 0.09304(19) 0.0721(16) Uani 1 1 d . . .
N74 N 1.0153(5) -0.4391(4) 0.1012(2) 0.099(2) Uani 1 1 d . . .
N75 N 0.9882(9) -0.4945(4) 0.1098(3) 0.193(5) Uani 1 1 d . . .
N76 N 0.9667(4) -0.2013(3) 0.1792(2) 0.0710(17) Uani 1 1 d . . .
N77 N 0.9467(5) -0.2047(3) 0.2224(3) 0.091(2) Uani 1 1 d . . .
N78 N 0.9230(7) -0.2066(4) 0.2658(3) 0.148(4) Uani 1 1 d . . .
O61 O 0.9890(3) -0.1271(2) 0.08283(16) 0.0762(13) Uani 1 1 d . . .
C61 C 0.9382(6) -0.0653(4) 0.0651(3) 0.117(3) Uani 1 1 d . . .
H61A H 0.9066 -0.0770 0.0366 0.141 Uiso 1 1 calc R . .
H61B H 0.9806 -0.0283 0.0553 0.141 Uiso 1 1 calc R . .
H61C H 0.8924 -0.0481 0.0913 0.141 Uiso 1 1 calc R . .
O62 O 1.0535(3) -0.2250(2) -0.01477(15) 0.0726(12) Uani 1 1 d . . .
C62 C 0.9866(5) -0.1865(4) -0.0441(3) 0.101(3) Uani 1 1 d . . .
H62A H 1.0127 -0.1434 -0.0589 0.121 Uiso 1 1 calc R . .
H62B H 0.9303 -0.1736 -0.0230 0.121 Uiso 1 1 calc R . .
H62C H 0.9716 -0.2165 -0.0703 0.121 Uiso 1 1 calc R . .
O63 O 1.1740(3) -0.0988(2) 0.00911(15) 0.0762(13) Uani 1 1 d . . .
C79 C 1.1658(5) -0.2446(3) 0.0832(2) 0.0561(17) Uani 1 1 d . . .
O65 O 1.1036(3) -0.2363(2) 0.11839(15) 0.0601(11) Uani 1 1 d . . .
O66 O 1.2341(3) -0.20282(19) 0.07775(14) 0.0598(11) Uani 1 1 d . . .
O67 O 1.1666(3) -0.2927(2) 0.05151(14) 0.0594(11) Uani 1 1 d . . .
Ni7 Ni 0.7381 0.1333 0.3734 0.053 Uani 1 1 d . . .
Ni8 Ni 0.94201(7) 0.14713(5) 0.34294(4) 0.0556(3) Uani 1 1 d . . .
Ni9 Ni 1.00736(7) 0.30931(5) 0.34631(4) 0.0650(3) Uani 1 1 d . . .
Ni10 Ni 0.98021(7) 0.32812(5) 0.45787(4) 0.0596(3) Uani 1 1 d . . .
Ni11 Ni 0.76370(7) 0.32784(5) 0.50192(4) 0.0531(3) Uani 1 1 d . . .
Ni12 Ni 0.72709(6) 0.17527(5) 0.48890(3) 0.0524(3) Uani 1 1 d . . .
N101 N 0.6259(3) 0.1907(2) 0.34915(18) 0.0582(13) Uani 1 1 d . . .
N102 N 0.7142(4) 0.0443(2) 0.33948(17) 0.0575(13) Uani 1 1 d . . .
N103 N 0.9935(4) 0.0514(3) 0.31633(19) 0.0580(14) Uani 1 1 d . . .
O101 O 0.8568(2) 0.07623(18) 0.38686(13) 0.0531(10) Uani 1 1 d . . .
O102 O 0.8691(3) -0.0445(2) 0.40907(16) 0.0659(12) Uani 1 1 d . . .
O103 O 0.4853(3) 0.0682(2) 0.30403(17) 0.0863(15) Uani 1 1 d . . .
C101 C 0.6199(5) 0.2607(4) 0.3570(3) 0.077(2) Uani 1 1 d . . .
H101 H 0.6612 0.2781 0.3778 0.093 Uiso 1 1 calc R . .
C102 C 0.5559(5) 0.3091(4) 0.3360(3) 0.089(2) Uani 1 1 d . . .
H102 H 0.5537 0.3581 0.3425 0.106 Uiso 1 1 calc R . .
C103 C 0.4960(5) 0.2834(4) 0.3056(3) 0.086(2) Uani 1 1 d . . .
H103 H 0.4537 0.3148 0.2893 0.103 Uiso 1 1 calc R . .
C104 C 0.4990(5) 0.2135(4) 0.2997(2) 0.075(2) Uani 1 1 d . . .
H104 H 0.4561 0.1952 0.2801 0.090 Uiso 1 1 calc R . .
C105 C 0.5626(4) 0.1672(3) 0.3212(2) 0.0622(18) Uani 1 1 d . . .
C106 C 0.5595(5) 0.0878(4) 0.3144(2) 0.0663(19) Uani 1 1 d . . .
C107 C 0.6394(4) 0.0337(3) 0.3151(2) 0.0600(17) Uani 1 1 d . . .
C108 C 0.6332(5) -0.0268(4) 0.2905(3) 0.075(2) Uani 1 1 d . . .
H108 H 0.5808 -0.0329 0.2731 0.091 Uiso 1 1 calc R . .
C109 C 0.7044(6) -0.0789(4) 0.2913(3) 0.095(3) Uani 1 1 d . . .
H109 H 0.7005 -0.1222 0.2756 0.114 Uiso 1 1 calc R . .
C110 C 0.7817(5) -0.0678(3) 0.3153(2) 0.0709(19) Uani 1 1 d . . .
H110 H 0.8320 -0.1026 0.3150 0.085 Uiso 1 1 calc R . .
C111 C 0.7849(4) -0.0057(3) 0.3394(2) 0.0549(16) Uani 1 1 d . . .
C112 C 0.8648(5) 0.0076(3) 0.3704(2) 0.0572(16) Uani 1 1 d . . .
C113 C 0.9559(5) -0.0059(3) 0.3385(2) 0.0610(18) Uani 1 1 d . . .
C114 C 0.9989(5) -0.0743(3) 0.3335(2) 0.0658(18) Uani 1 1 d . . .
H114 H 0.9725 -0.1140 0.3504 0.079 Uiso 1 1 calc R . .
C115 C 1.0814(5) -0.0829(4) 0.3030(2) 0.0674(18) Uani 1 1 d . . .
H115 H 1.1123 -0.1284 0.2986 0.081 Uiso 1 1 calc R . .
C116 C 1.1165(5) -0.0235(4) 0.2795(2) 0.0703(19) Uani 1 1 d . . .
H116 H 1.1709 -0.0278 0.2574 0.084 Uiso 1 1 calc R . .
C117 C 1.0722(5) 0.0417(3) 0.2882(2) 0.0661(19) Uani 1 1 d . . .
H117 H 1.0995 0.0823 0.2732 0.079 Uiso 1 1 calc R . .
C118 C 0.7820(5) -0.0538(4) 0.4392(3) 0.089(2) Uani 1 1 d . . .
H11A H 0.7941 -0.0828 0.4690 0.106 Uiso 1 1 calc R . .
H11B H 0.7401 -0.0774 0.4201 0.106 Uiso 1 1 calc R . .
H11C H 0.7534 -0.0073 0.4487 0.106 Uiso 1 1 calc R . .
N121 N 1.1038(4) 0.3511(3) 0.4800(2) 0.0717(16) Uani 1 1 d . . .
N122 N 1.1287(4) 0.3534(3) 0.3278(2) 0.0793(17) Uani 1 1 d . . .
N123 N 0.9435(5) 0.3619(3) 0.2902(2) 0.0730(16) Uani 1 1 d . . .
O121 O 1.0726(3) 0.2710(2) 0.40614(15) 0.0642(12) Uani 1 1 d . . .
O122 O 1.2285(3) 0.2290(3) 0.40215(19) 0.0865(15) Uani 1 1 d . . .
O123 O 1.1220(5) 0.4277(4) 0.2073(3) 0.173(3) Uani 1 1 d . . .
C121 C 1.1119(5) 0.3800(4) 0.5231(3) 0.085(2) Uani 1 1 d . . .
H121 H 1.0585 0.4026 0.5400 0.102 Uiso 1 1 calc R . .
C122 C 1.1946(6) 0.3783(5) 0.5439(3) 0.107(3) Uani 1 1 d . . .
H122 H 1.1988 0.3999 0.5744 0.128 Uiso 1 1 calc R . .
C123 C 1.2714(6) 0.3442(5) 0.5192(3) 0.108(3) Uani 1 1 d . . .
H123 H 1.3297 0.3417 0.5324 0.130 Uiso 1 1 calc R . .
C124 C 1.2620(5) 0.3142(4) 0.4751(4) 0.115(3) Uani 1 1 d . . .
H124 H 1.3135 0.2893 0.4582 0.138 Uiso 1 1 calc R . .
C125 C 1.1777(5) 0.3202(4) 0.4554(3) 0.081(2) Uani 1 1 d . . .
C126 C 1.1621(5) 0.2901(4) 0.4063(3) 0.072(2) Uani 1 1 d . . .
C127 C 1.1872(5) 0.3437(4) 0.3637(3) 0.080(2) Uani 1 1 d . . .
C128 C 1.2699(6) 0.3762(4) 0.3612(4) 0.103(3) Uani 1 1 d . . .
H128 H 1.3099 0.3700 0.3870 0.123 Uiso 1 1 calc R . .
C129 C 1.2912(7) 0.4176(5) 0.3195(5) 0.128(4) Uani 1 1 d . . .
H129 H 1.3470 0.4411 0.3168 0.153 Uiso 1 1 calc R . .
C130 C 1.2348(7) 0.4260(4) 0.2819(4) 0.112(3) Uani 1 1 d . . .
H130 H 1.2523 0.4533 0.2529 0.134 Uiso 1 1 calc R . .
C131 C 1.1504(6) 0.3936(4) 0.2868(4) 0.093(3) Uani 1 1 d . . .
C132 C 1.0898(9) 0.4045(4) 0.2464(4) 0.113(3) Uani 1 1 d . . .
C133 C 0.9866(7) 0.3957(4) 0.2509(3) 0.086(2) Uani 1 1 d . . .
C134 C 0.9388(9) 0.4245(4) 0.2127(3) 0.112(3) Uani 1 1 d . . .
H134 H 0.9710 0.4465 0.1848 0.135 Uiso 1 1 calc R . .
C135 C 0.8440(9) 0.4215(4) 0.2148(3) 0.112(3) Uani 1 1 d . . .
H135 H 0.8106 0.4420 0.1887 0.135 Uiso 1 1 calc R . .
C136 C 0.7987(6) 0.3885(4) 0.2548(3) 0.100(3) Uani 1 1 d . . .
H136 H 0.7334 0.3866 0.2579 0.120 Uiso 1 1 calc R . .
C137 C 0.8530(6) 0.3579(4) 0.2909(3) 0.086(2) Uani 1 1 d . . .
H137 H 0.8229 0.3324 0.3178 0.103 Uiso 1 1 calc R . .
C138 C 1.2439(5) 0.1994(4) 0.3533(3) 0.094(2) Uani 1 1 d . . .
H08A H 1.2791 0.1534 0.3555 0.113 Uiso 1 1 calc R . .
H08B H 1.2787 0.2318 0.3309 0.113 Uiso 1 1 calc R . .
H08C H 1.1842 0.1932 0.3407 0.113 Uiso 1 1 calc R . .
N141 N 0.6817(3) 0.1340(3) 0.55628(19) 0.0633(14) Uani 1 1 d . . .
N142 N 0.7018(3) 0.3470(3) 0.56914(18) 0.0541(13) Uani 1 1 d . . .
N143 N 0.7058(4) 0.4179(3) 0.4688(2) 0.0587(14) Uani 1 1 d . . .
O141 O 0.8005(2) 0.23341(18) 0.53560(15) 0.0538(10) Uani 1 1 d . . .
O142 O 0.8453(3) 0.21253(19) 0.61603(14) 0.0613(11) Uani 1 1 d . . .
O143 O 0.6117(3) 0.5265(2) 0.56549(18) 0.0844(15) Uani 1 1 d . . .
C141 C 0.6331(5) 0.0753(4) 0.5628(3) 0.077(2) Uani 1 1 d . . .
H141 H 0.6058 0.0585 0.5356 0.093 Uiso 1 1 calc R . .
C142 C 0.6225(5) 0.0400(4) 0.6073(3) 0.099(3) Uani 1 1 d . . .
H142 H 0.5909 -0.0023 0.6107 0.119 Uiso 1 1 calc R . .
C143 C 0.6575(5) 0.0657(4) 0.6472(3) 0.093(3) Uani 1 1 d . . .
H143 H 0.6480 0.0423 0.6787 0.112 Uiso 1 1 calc R . .
C144 C 0.7058(5) 0.1246(4) 0.6420(3) 0.082(2) Uani 1 1 d . . .
H144 H 0.7317 0.1419 0.6695 0.098 Uiso 1 1 calc R . .
C145 C 0.7172(4) 0.1596(3) 0.5955(2) 0.0625(18) Uani 1 1 d . . .
C146 C 0.7701(4) 0.2267(3) 0.5846(2) 0.0586(17) Uani 1 1 d . . .
C147 C 0.7123(4) 0.2936(3) 0.6025(2) 0.0546(16) Uani 1 1 d . . .
C148 C 0.6784(5) 0.2992(4) 0.6505(3) 0.076(2) Uani 1 1 d . . .
H148 H 0.6887 0.2613 0.6739 0.091 Uiso 1 1 calc R . .
C149 C 0.6294(5) 0.3603(5) 0.6647(3) 0.091(2) Uani 1 1 d . . .
H149 H 0.6043 0.3644 0.6980 0.109 Uiso 1 1 calc R . .
C150 C 0.6158(5) 0.4156(4) 0.6317(3) 0.075(2) Uani 1 1 d . . .
H150 H 0.5814 0.4580 0.6414 0.091 Uiso 1 1 calc R . .
C151 C 0.6534(4) 0.4079(4) 0.5842(3) 0.0586(17) Uani 1 1 d . . .
C152 C 0.6392(4) 0.4701(4) 0.5482(3) 0.0632(18) Uani 1 1 d . . .
C153 C 0.6513(4) 0.4686(3) 0.4926(3) 0.0593(17) Uani 1 1 d . . .
C154 C 0.6039(5) 0.5228(3) 0.4669(3) 0.075(2) Uani 1 1 d . . .
H154 H 0.5641 0.5570 0.4844 0.090 Uiso 1 1 calc R . .
C155 C 0.6149(5) 0.5268(4) 0.4159(3) 0.078(2) Uani 1 1 d . . .
H155 H 0.5830 0.5636 0.3980 0.093 Uiso 1 1 calc R . .
C156 C 0.6723(5) 0.4768(4) 0.3917(3) 0.082(2) Uani 1 1 d . . .
H156 H 0.6812 0.4782 0.3567 0.098 Uiso 1 1 calc R . .
C157 C 0.7176(5) 0.4235(3) 0.4197(3) 0.074(2) Uani 1 1 d . . .
H157 H 0.7590 0.3897 0.4028 0.088 Uiso 1 1 calc R . .
C158 C 0.8992(4) 0.2722(3) 0.6223(2) 0.072(2) Uani 1 1 d . . .
H08D H 0.9561 0.2555 0.6371 0.086 Uiso 1 1 calc R . .
H08E H 0.8632 0.3060 0.6439 0.086 Uiso 1 1 calc R . .
H08F H 0.9150 0.2954 0.5900 0.086 Uiso 1 1 calc R . .
N161 N 0.8215(3) 0.1616(3) 0.30866(19) 0.0622(14) Uani 1 1 d . . .
N162 N 0.7893(4) 0.1894(3) 0.2740(2) 0.0629(14) Uani 1 1 d . . .
N163 N 0.7576(5) 0.2179(4) 0.2399(2) 0.112(2) Uani 1 1 d . . .
N164 N 1.0290(4) 0.2156(3) 0.3039(2) 0.0681(16) Uani 1 1 d . . .
N165 N 1.0361(4) 0.2217(3) 0.2598(3) 0.0755(18) Uani 1 1 d . . .
N166 N 1.0447(5) 0.2278(3) 0.2153(3) 0.105(2) Uani 1 1 d . . .
N168 N 0.9688(4) 0.3927(3) 0.3950(2) 0.0676(15) Uani 1 1 d . . .
N169 N 0.9507(5) 0.4525(4) 0.3887(2) 0.090(2) Uani 1 1 d . . .
N167 N 0.9318(8) 0.5120(4) 0.3816(3) 0.171(4) Uani 1 1 d . . .
N170 N 0.8870(3) 0.3769(3) 0.51054(18) 0.0569(14) Uani 1 1 d . . .
N171 N 0.8792(4) 0.4299(3) 0.5331(2) 0.0800(19) Uani 1 1 d . . .
N172 N 0.8710(6) 0.4786(5) 0.5567(4) 0.176(4) Uani 1 1 d . . .
N173 N 0.6505(4) 0.2691(3) 0.48578(19) 0.0575(14) Uani 1 1 d . . .
N174 N 0.5760(6) 0.2906(3) 0.4960(3) 0.094(2) Uani 1 1 d . . .
N175 N 0.5041(6) 0.3132(4) 0.5084(6) 0.243(7) Uani 1 1 d . . .
N176 N 0.6631(3) 0.1117(2) 0.44227(18) 0.0584(14) Uani 1 1 d . . .
N177 N 0.5919(5) 0.0878(4) 0.4422(2) 0.097(2) Uani 1 1 d . . .
N178 N 0.5238(6) 0.0635(7) 0.4409(3) 0.222(6) Uani 1 1 d . . .
O161 O 1.0323(3) 0.1399(2) 0.39770(16) 0.0692(12) Uani 1 1 d . . .
C161 C 1.0874(6) 0.0818(4) 0.4132(3) 0.111(3) Uani 1 1 d . . .
H11D H 1.1194 0.0944 0.4414 0.133 Uiso 1 1 calc R . .
H11E H 1.1331 0.0676 0.3861 0.133 Uiso 1 1 calc R . .
H11F H 1.0488 0.0424 0.4230 0.133 Uiso 1 1 calc R . .
O162 O 0.9798(3) 0.2363(2) 0.50391(15) 0.0668(12) Uani 1 1 d . . .
C162 C 1.0518(5) 0.1965(4) 0.5272(3) 0.096(2) Uani 1 1 d . . .
H12A H 1.0291 0.1516 0.5410 0.115 Uiso 1 1 calc R . .
H12B H 1.0712 0.2237 0.5538 0.115 Uiso 1 1 calc R . .
H12C H 1.1045 0.1867 0.5028 0.115 Uiso 1 1 calc R . .
O163 O 0.8428(3) 0.1040(2) 0.48176(15) 0.0629(11) Uani 1 1 d . . .
C163 C 0.8792(6) 0.0602(5) 0.5164(3) 0.131(3) Uani 1 1 d . . .
H13A H 0.9443 0.0474 0.5061 0.158 Uiso 1 1 calc R . .
H13B H 0.8452 0.0172 0.5205 0.158 Uiso 1 1 calc R . .
H13C H 0.8745 0.0841 0.5478 0.158 Uiso 1 1 calc R . .
C179 C 0.8460(4) 0.2489(3) 0.4102(3) 0.0528(17) Uani 1 1 d . . .
O165 O 0.9033(3) 0.2443(2) 0.37241(15) 0.0574(11) Uani 1 1 d . . .
O166 O 0.8516(2) 0.29501(19) 0.44312(14) 0.0548(10) Uani 1 1 d . . .
O167 O 0.7794(3) 0.20761(18) 0.41840(13) 0.0528(10) Uani 1 1 d . . .
Cl1 Cl 1.53680(14) 0.51202(9) 0.25930(7) 0.0757(5) Uani 1 1 d . . .
O201 O 1.6110(4) 0.4797(4) 0.2285(2) 0.154(3) Uani 1 1 d . . .
O202 O 1.5684(4) 0.5706(3) 0.2828(2) 0.121(2) Uani 1 1 d . . .
O203 O 1.5084(4) 0.4637(3) 0.2964(2) 0.133(2) Uani 1 1 d . . .
O204 O 1.4612(6) 0.5329(4) 0.2341(3) 0.196(4) Uani 1 1 d . . .
Cl2 Cl 0.3343(2) 0.28023(14) 0.19499(10) 0.1078(7) Uani 1 1 d . . .
O205 O 0.4214(5) 0.2358(4) 0.1899(3) 0.147(2) Uani 1 1 d . . .
O206 O 0.3513(6) 0.3523(4) 0.1910(4) 0.234(5) Uani 1 1 d . . .
O207 O 0.2924(6) 0.2639(3) 0.2420(3) 0.165(3) Uani 1 1 d . . .
O208 O 0.2759(7) 0.2566(6) 0.1618(3) 0.259(5) Uani 1 1 d . . .
O301 O 0.2982(12) 0.1309(9) 0.4623(6) 0.190(6) Uiso 0.50 1 d P . .
C301 C 0.381(2) 0.1575(17) 0.4811(12) 0.239(13) Uiso 0.50 1 d P . .
O302 O 0.4281(13) 0.1755(10) 0.0722(7) 0.207(7) Uiso 0.50 1 d P . .
C302 C 0.469(3) 0.238(2) 0.0833(17) 0.115(14) Uiso 0.20 1 d P . .
C02A C 0.4213(17) 0.1324(13) 0.1086(9) 0.084(7) Uiso 0.30 1 d P . .
O303 O 0.6708(14) 0.7239(10) 0.3012(7) 0.196(7) Uiso 0.50 1 d P A 1
C303 C 0.6040(16) 0.7690(12) 0.3153(9) 0.136(7) Uiso 0.50 1 d P A 1
O304 O 0.563(2) 0.7850(18) 0.3814(12) 0.213(13) Uiso 0.30 1 d P B 2
C304 C 0.624(5) 0.737(4) 0.365(3) 0.30(3) Uiso 0.30 1 d P B 2

loop_
_atom_site_aniso_label
_atom_site_aniso_U_11
_atom_site_aniso_U_22
_atom_site_aniso_U_33
_atom_site_aniso_U_23
_atom_site_aniso_U_13
_atom_site_aniso_U_12
Ni1 0.062 0.058 0.067 -0.008 -0.018 -0.017
Ni2 0.0620(7) 0.0591(6) 0.0614(7) -0.0057(5) -0.0176(6) -0.0211(5)
Ni3 0.0761(8) 0.0654(7) 0.0643(7) -0.0083(5) -0.0135(6) -0.0307(6)
Ni4 0.0698(8) 0.0603(6) 0.0623(7) -0.0072(5) -0.0128(6) -0.0240(6)
Ni5 0.0686(7) 0.0666(7) 0.0631(7) -0.0056(5) -0.0173(6) -0.0271(6)
Ni6 0.0663(7) 0.0678(7) 0.0670(7) -0.0099(6) -0.0117(6) -0.0264(6)
N1 0.058(4) 0.063(3) 0.076(4) -0.010(3) -0.016(3) -0.015(3)
N2 0.066(4) 0.056(3) 0.049(3) -0.002(2) -0.013(3) -0.023(3)
N3 0.067(4) 0.062(3) 0.065(4) -0.003(3) -0.019(3) -0.016(3)
O1 0.069(3) 0.054(2) 0.059(3) 0.001(2) -0.018(2) -0.020(2)
O2 0.082(3) 0.074(3) 0.063(3) 0.003(2) -0.014(3) -0.016(3)
O3 0.088(4) 0.094(3) 0.116(4) -0.012(3) -0.049(3) -0.030(3)
C1 0.073(5) 0.071(5) 0.102(6) -0.004(4) -0.033(5) -0.011(4)
C2 0.081(6) 0.074(5) 0.142(7) -0.006(5) -0.037(6) -0.020(4)
C3 0.094(6) 0.081(5) 0.130(7) 0.008(5) -0.045(6) -0.011(5)
C4 0.074(6) 0.096(6) 0.112(6) 0.004(5) -0.038(5) -0.021(5)
C5 0.059(5) 0.082(5) 0.083(5) -0.004(4) -0.025(4) -0.022(4)
C6 0.066(5) 0.071(4) 0.071(5) -0.013(4) -0.023(4) -0.020(4)
C7 0.072(5) 0.066(4) 0.063(4) -0.007(3) -0.015(4) -0.025(4)
C8 0.075(5) 0.077(5) 0.083(5) -0.020(4) -0.025(4) -0.025(4)
C9 0.104(6) 0.079(5) 0.092(6) -0.018(4) -0.037(5) -0.039(5)
C10 0.083(5) 0.059(4) 0.091(5) -0.014(4) -0.021(4) -0.013(4)
C11 0.087(5) 0.064(4) 0.050(4) -0.005(3) -0.014(4) -0.020(4)
C12 0.064(5) 0.059(4) 0.061(4) -0.004(3) -0.010(4) -0.016(4)
C13 0.072(5) 0.068(5) 0.063(4) -0.002(4) -0.026(4) -0.012(4)
C14 0.078(6) 0.051(4) 0.072(5) 0.005(3) -0.010(4) -0.002(4)
C15 0.082(6) 0.064(4) 0.079(5) -0.007(4) -0.015(4) -0.006(4)
C16 0.064(5) 0.083(5) 0.079(5) -0.011(4) -0.007(4) -0.003(4)
C17 0.066(5) 0.059(4) 0.083(5) -0.005(4) -0.022(4) -0.005(4)
C18 0.139(8) 0.075(5) 0.068(5) 0.009(4) -0.016(5) -0.022(5)
N21 0.109(5) 0.089(4) 0.069(4) -0.004(3) -0.010(4) -0.059(4)
N22 0.065(4) 0.066(4) 0.071(4) -0.008(3) -0.008(3) -0.025(3)
N23 0.076(4) 0.073(4) 0.064(4) -0.007(3) -0.007(3) -0.023(3)
O21 0.075(3) 0.061(3) 0.055(3) -0.010(2) -0.006(2) -0.025(2)
O22 0.091(3) 0.072(3) 0.069(3) -0.006(2) -0.028(3) -0.026(3)
O23 0.112(4) 0.086(4) 0.096(4) -0.018(3) -0.009(3) -0.002(3)
C21 0.136(7) 0.120(7) 0.069(6) -0.012(5) -0.005(5) -0.072(6)
C22 0.176(9) 0.124(7) 0.079(6) 0.009(5) -0.013(6) -0.099(7)
C23 0.161(8) 0.110(6) 0.076(6) 0.002(5) -0.016(6) -0.073(6)
C24 0.116(7) 0.096(6) 0.077(6) -0.003(4) -0.024(5) -0.050(5)
C25 0.114(6) 0.085(5) 0.054(5) 0.000(4) -0.013(4) -0.048(5)
C26 0.081(5) 0.068(5) 0.066(5) -0.008(4) -0.008(4) -0.020(4)
C27 0.085(6) 0.091(6) 0.053(5) -0.016(4) -0.001(4) -0.042(5)
C28 0.104(7) 0.082(6) 0.067(5) -0.021(4) 0.005(5) -0.028(5)
C29 0.112(7) 0.116(7) 0.061(5) -0.014(5) 0.000(5) -0.030(6)
C30 0.092(6) 0.097(6) 0.076(6) -0.019(5) -0.003(5) -0.019(5)
C31 0.066(5) 0.072(5) 0.080(6) -0.012(4) -0.012(4) -0.024(4)
C32 0.066(5) 0.082(5) 0.080(6) -0.020(5) -0.005(4) -0.025(4)
C33 0.054(5) 0.066(5) 0.081(5) -0.005(4) -0.018(4) -0.022(4)
C34 0.069(5) 0.077(5) 0.104(7) -0.012(5) -0.024(5) -0.016(4)
C35 0.088(6) 0.079(6) 0.107(7) 0.009(5) -0.029(5) -0.014(5)
C36 0.107(7) 0.087(6) 0.078(6) 0.000(5) -0.012(5) -0.009(5)
C37 0.099(6) 0.071(5) 0.077(6) 0.003(4) -0.015(5) -0.017(4)
C38 0.114(6) 0.080(5) 0.093(6) -0.005(4) -0.041(5) -0.047(5)
N41 0.086(5) 0.059(3) 0.067(4) -0.017(3) -0.010(3) -0.023(3)
N42 0.082(4) 0.081(4) 0.070(4) -0.014(3) -0.005(3) -0.032(3)
N43 0.090(5) 0.084(4) 0.063(4) -0.009(3) -0.022(4) -0.041(4)
O41 0.060(3) 0.079(3) 0.067(3) -0.008(2) -0.015(2) -0.030(2)
O42 0.071(4) 0.102(4) 0.108(4) -0.020(3) -0.026(3) -0.010(3)
O43 0.138(6) 0.268(9) 0.120(6) 0.031(6) -0.013(5) -0.084(6)
C41 0.080(5) 0.092(5) 0.078(5) -0.013(4) -0.009(4) -0.034(4)
C42 0.085(6) 0.140(8) 0.085(6) -0.019(5) -0.035(5) -0.038(6)
C43 0.078(6) 0.147(8) 0.099(7) -0.009(6) -0.037(6) -0.032(6)
C44 0.059(5) 0.118(6) 0.082(6) -0.014(5) -0.024(4) -0.023(4)
C45 0.073(6) 0.080(5) 0.083(6) -0.016(4) -0.013(5) -0.021(4)
C46 0.067(5) 0.085(5) 0.086(6) -0.019(4) -0.026(4) -0.015(4)
C47 0.073(5) 0.090(5) 0.073(5) -0.028(4) -0.005(4) -0.028(4)
C48 0.075(6) 0.114(6) 0.097(6) -0.032(5) -0.013(5) -0.040(5)
C49 0.065(5) 0.107(6) 0.117(7) -0.030(6) 0.008(5) -0.044(5)
C50 0.090(6) 0.104(6) 0.098(6) -0.016(5) -0.005(5) -0.049(5)
C51 0.089(6) 0.100(6) 0.069(5) -0.015(4) 0.000(5) -0.039(5)
C52 0.136(9) 0.106(6) 0.080(7) 0.008(5) 0.010(6) -0.058(6)
C53 0.088(6) 0.066(4) 0.062(5) -0.006(4) -0.001(4) -0.030(4)
C54 0.127(8) 0.080(5) 0.073(6) 0.005(4) -0.018(6) -0.033(5)
C55 0.152(9) 0.061(5) 0.071(6) -0.007(4) -0.019(6) -0.012(5)
C56 0.107(7) 0.091(6) 0.084(6) -0.006(5) -0.033(5) -0.010(5)
C57 0.086(6) 0.076(5) 0.071(5) -0.016(4) -0.010(5) -0.018(4)
C58 0.085(6) 0.107(6) 0.118(7) -0.033(6) 0.003(5) -0.003(5)
N61 0.066(4) 0.065(3) 0.070(4) 0.005(3) -0.023(3) -0.018(3)
N62 0.066(4) 0.067(4) 0.057(4) -0.021(3) 0.000(3) -0.002(3)
N63 0.117(6) 0.112(5) 0.064(4) 0.004(4) -0.012(4) 0.035(4)
N64 0.075(4) 0.065(3) 0.077(4) -0.006(3) -0.015(3) -0.039(3)
N65 0.107(6) 0.102(5) 0.077(4) -0.025(3) -0.014(4) -0.056(5)
N66 0.080(5) 0.221(9) 0.162(8) -0.087(7) -0.006(5) -0.067(6)
N67 0.065(4) 0.074(4) 0.085(4) -0.021(3) -0.018(4) -0.022(3)
N68 0.073(5) 0.067(4) 0.189(8) -0.008(4) -0.030(6) -0.015(4)
N69 0.081(7) 0.088(6) 0.65(3) 0.005(9) -0.077(11) -0.004(5)
N70 0.080(4) 0.065(3) 0.058(3) -0.008(3) -0.014(3) -0.033(3)
N71 0.075(5) 0.089(5) 0.136(6) -0.035(5) -0.009(4) -0.035(4)
N72 0.138(7) 0.120(7) 0.286(12) -0.064(8) -0.057(7) -0.048(6)
N73 0.086(4) 0.068(4) 0.069(4) -0.008(3) -0.011(3) -0.041(3)
N74 0.157(7) 0.075(5) 0.071(4) -0.007(4) -0.009(4) -0.039(5)
N75 0.398(16) 0.104(6) 0.090(6) 0.011(5) -0.042(7) -0.089(8)
N76 0.078(4) 0.072(4) 0.066(4) -0.013(3) -0.009(4) -0.021(3)
N77 0.108(6) 0.065(4) 0.102(6) -0.015(5) 0.001(5) -0.029(4)
N78 0.242(10) 0.089(5) 0.107(6) -0.009(5) 0.033(7) -0.034(6)
O61 0.073(3) 0.074(3) 0.088(3) -0.006(3) -0.035(3) -0.010(3)
C61 0.121(8) 0.112(7) 0.128(8) -0.003(6) -0.047(6) -0.024(6)
O62 0.076(3) 0.079(3) 0.068(3) 0.003(2) -0.022(2) -0.019(2)
C62 0.111(7) 0.105(6) 0.093(6) 0.016(5) -0.051(5) -0.016(5)
O63 0.093(3) 0.067(3) 0.073(3) -0.020(2) -0.013(3) -0.017(2)
C79 0.066(5) 0.051(4) 0.056(4) -0.003(3) -0.022(4) -0.015(4)
O65 0.066(3) 0.065(3) 0.054(3) -0.011(2) -0.006(2) -0.025(2)
O66 0.063(3) 0.057(2) 0.065(3) -0.006(2) -0.016(2) -0.028(2)
O67 0.070(3) 0.060(3) 0.052(3) -0.004(2) -0.008(2) -0.033(2)
Ni7 0.053 0.051 0.061 -0.005 -0.016 -0.014
Ni8 0.0538(7) 0.0505(6) 0.0651(7) -0.0090(5) -0.0099(5) -0.0111(5)
Ni9 0.0660(7) 0.0567(6) 0.0743(8) -0.0109(6) -0.0011(6) -0.0192(6)
Ni10 0.0517(7) 0.0586(6) 0.0724(7) -0.0114(5) -0.0103(6) -0.0183(5)
Ni11 0.0496(7) 0.0496(6) 0.0631(7) -0.0085(5) -0.0108(5) -0.0123(5)
Ni12 0.0484(6) 0.0520(6) 0.0603(7) -0.0051(5) -0.0139(5) -0.0139(5)
N101 0.061(3) 0.051(3) 0.066(3) -0.002(3) -0.015(3) -0.014(3)
N102 0.064(4) 0.057(3) 0.055(3) -0.007(3) -0.013(3) -0.019(3)
N103 0.057(4) 0.060(3) 0.057(3) -0.002(3) 0.000(3) -0.016(3)
O101 0.057(3) 0.044(2) 0.060(3) -0.0105(19) -0.007(2) -0.0079(19)
O102 0.072(3) 0.057(3) 0.069(3) 0.002(2) -0.010(3) -0.006(2)
O103 0.064(3) 0.100(3) 0.104(4) -0.011(3) -0.035(3) -0.028(3)
C101 0.070(5) 0.069(5) 0.098(6) -0.001(4) -0.032(4) -0.014(4)
C102 0.068(5) 0.065(4) 0.137(7) 0.000(5) -0.031(5) -0.008(4)
C103 0.074(5) 0.088(6) 0.097(6) 0.003(5) -0.025(5) -0.001(4)
C104 0.067(5) 0.082(5) 0.081(5) -0.002(4) -0.023(4) -0.009(4)
C105 0.055(4) 0.076(4) 0.059(4) 0.003(3) -0.013(3) -0.021(4)
C106 0.067(5) 0.078(5) 0.059(4) -0.006(3) -0.019(4) -0.020(4)
C107 0.052(4) 0.062(4) 0.070(5) -0.015(3) -0.010(4) -0.015(3)
C108 0.066(5) 0.078(5) 0.090(5) -0.021(4) -0.030(4) -0.017(4)
C109 0.113(7) 0.074(5) 0.110(7) -0.014(5) -0.033(6) -0.042(5)
C110 0.074(5) 0.060(4) 0.082(5) -0.022(4) -0.009(4) -0.008(4)
C111 0.060(5) 0.054(4) 0.053(4) -0.003(3) -0.007(3) -0.016(3)
C112 0.060(5) 0.058(4) 0.055(4) -0.009(3) -0.008(3) -0.007(3)
C113 0.068(5) 0.056(4) 0.063(4) -0.004(3) -0.026(4) -0.003(4)
C114 0.071(5) 0.055(4) 0.073(5) -0.005(3) -0.016(4) 0.001(4)
C115 0.069(5) 0.062(4) 0.070(5) -0.018(4) -0.004(4) 0.007(4)
C116 0.070(5) 0.079(5) 0.060(5) -0.010(4) 0.001(4) 0.000(4)
C117 0.079(6) 0.060(4) 0.062(5) -0.003(4) -0.012(4) -0.011(4)
C118 0.103(7) 0.072(5) 0.093(6) 0.005(4) -0.025(5) -0.011(4)
N121 0.048(4) 0.079(4) 0.091(5) -0.033(3) 0.000(3) -0.021(3)
N122 0.091(5) 0.054(3) 0.092(5) -0.021(3) 0.020(4) -0.022(3)
N123 0.092(5) 0.058(3) 0.071(4) -0.013(3) -0.007(4) -0.013(3)
O121 0.050(3) 0.075(3) 0.071(3) -0.016(2) 0.000(2) -0.026(2)
O122 0.056(3) 0.098(4) 0.109(4) -0.040(3) -0.004(3) -0.014(3)
O123 0.163(7) 0.222(8) 0.119(6) 0.071(6) 0.033(5) -0.015(6)
C121 0.055(5) 0.094(5) 0.113(7) -0.049(5) -0.010(4) -0.021(4)
C122 0.069(6) 0.137(8) 0.125(7) -0.067(6) -0.017(5) -0.028(6)
C123 0.063(6) 0.146(8) 0.126(8) -0.062(6) -0.022(5) -0.022(6)
C124 0.045(5) 0.134(7) 0.174(9) -0.076(7) -0.016(5) -0.011(5)
C125 0.050(5) 0.095(6) 0.103(6) -0.037(5) -0.005(4) -0.026(4)
C126 0.052(5) 0.078(5) 0.089(6) -0.029(4) 0.006(4) -0.017(4)
C127 0.060(5) 0.075(5) 0.106(7) -0.029(5) 0.008(5) -0.019(4)
C128 0.087(6) 0.085(6) 0.138(8) -0.038(6) 0.032(6) -0.045(5)
C129 0.088(8) 0.097(7) 0.197(13) -0.068(8) 0.056(8) -0.039(6)
C130 0.109(8) 0.073(6) 0.149(10) -0.020(6) 0.043(7) -0.039(6)
C131 0.104(7) 0.064(5) 0.103(7) -0.011(5) 0.033(6) -0.012(5)
C132 0.167(11) 0.072(6) 0.094(8) 0.006(5) 0.025(8) -0.022(6)
C133 0.125(8) 0.057(5) 0.074(6) -0.004(4) -0.001(6) -0.013(5)
C134 0.181(11) 0.082(6) 0.074(6) -0.004(5) -0.003(7) -0.017(7)
C135 0.189(11) 0.076(6) 0.078(7) 0.004(5) -0.045(8) -0.013(7)
C136 0.122(7) 0.096(6) 0.088(6) -0.002(5) -0.039(6) -0.010(5)
C137 0.117(7) 0.074(5) 0.070(5) -0.009(4) -0.022(5) -0.019(5)
C138 0.074(6) 0.081(5) 0.127(7) -0.030(5) -0.005(5) -0.002(4)
N141 0.061(4) 0.064(3) 0.070(4) -0.006(3) -0.015(3) -0.023(3)
N142 0.035(3) 0.058(3) 0.071(4) -0.014(3) -0.003(3) -0.013(2)
N143 0.062(4) 0.058(3) 0.058(4) -0.001(3) -0.011(3) -0.012(3)
O141 0.050(3) 0.052(2) 0.063(3) -0.006(2) -0.014(2) -0.0143(19)
O142 0.057(3) 0.062(3) 0.070(3) -0.009(2) -0.023(2) -0.013(2)
O143 0.089(4) 0.066(3) 0.097(4) -0.024(3) -0.001(3) 0.007(3)
C141 0.077(5) 0.094(5) 0.066(5) -0.005(4) -0.004(4) -0.048(4)
C142 0.104(6) 0.114(6) 0.090(6) 0.020(5) -0.026(5) -0.074(5)
C143 0.113(6) 0.101(6) 0.074(5) 0.008(4) -0.019(5) -0.055(5)
C144 0.083(5) 0.099(6) 0.070(5) 0.003(4) -0.022(4) -0.036(4)
C145 0.057(4) 0.067(4) 0.068(5) -0.006(3) -0.015(4) -0.018(3)
C146 0.058(4) 0.060(4) 0.061(4) 0.000(3) -0.022(4) -0.013(3)
C147 0.053(4) 0.061(4) 0.053(4) -0.005(3) -0.012(3) -0.020(3)
C148 0.078(6) 0.077(5) 0.073(5) -0.004(4) -0.019(4) 0.011(4)
C149 0.088(6) 0.126(7) 0.057(5) -0.010(5) -0.002(4) 0.003(5)
C150 0.066(5) 0.092(5) 0.069(5) -0.018(4) -0.011(4) 0.004(4)
C151 0.045(4) 0.068(4) 0.065(5) -0.021(4) -0.004(3) -0.009(3)
C152 0.053(4) 0.065(4) 0.075(5) -0.012(4) -0.009(4) -0.017(4)
C153 0.046(4) 0.061(4) 0.075(5) -0.002(4) -0.014(4) -0.019(3)
C154 0.060(5) 0.065(4) 0.099(6) 0.004(4) -0.011(4) -0.010(4)
C155 0.066(5) 0.072(5) 0.095(6) 0.001(4) -0.017(5) 0.004(4)
C156 0.097(6) 0.070(5) 0.083(6) 0.006(4) -0.030(5) -0.021(5)
C157 0.085(5) 0.065(4) 0.073(5) -0.008(4) -0.011(4) -0.013(4)
C158 0.059(4) 0.076(4) 0.087(5) -0.015(4) -0.027(4) -0.016(4)
N161 0.063(4) 0.065(3) 0.062(4) 0.009(3) -0.020(3) -0.014(3)
N162 0.060(4) 0.075(4) 0.054(4) -0.013(3) 0.004(3) -0.007(3)
N163 0.093(5) 0.160(6) 0.077(5) 0.016(4) -0.012(4) 0.013(5)
N164 0.080(4) 0.060(3) 0.065(4) -0.009(3) -0.001(3) -0.011(3)
N165 0.071(4) 0.054(3) 0.105(5) -0.007(4) -0.008(5) -0.025(3)
N166 0.139(6) 0.085(5) 0.093(5) 0.002(4) -0.004(5) -0.024(4)
N168 0.076(4) 0.050(3) 0.078(4) -0.008(3) 0.001(3) -0.016(3)
N169 0.127(6) 0.080(5) 0.059(4) 0.000(4) 0.012(4) -0.021(5)
N167 0.338(13) 0.072(5) 0.091(6) 0.012(4) 0.025(7) 0.013(7)
N170 0.056(3) 0.056(3) 0.063(3) -0.017(3) -0.004(3) -0.022(3)
N171 0.058(4) 0.075(4) 0.109(5) -0.033(4) 0.014(4) -0.033(4)
N172 0.132(7) 0.138(7) 0.266(11) -0.117(8) 0.037(7) -0.068(6)
N173 0.033(3) 0.059(3) 0.083(4) -0.018(3) -0.011(3) -0.005(3)
N174 0.057(5) 0.060(4) 0.168(7) 0.000(4) -0.021(5) -0.011(4)
N175 0.064(6) 0.085(6) 0.58(2) -0.011(9) -0.009(9) 0.003(5)
N176 0.054(3) 0.055(3) 0.071(4) 0.001(3) -0.015(3) -0.026(3)
N177 0.099(5) 0.136(6) 0.068(4) -0.006(4) -0.021(4) -0.066(5)
N178 0.172(8) 0.422(16) 0.103(6) -0.022(8) -0.019(6) -0.224(10)
O161 0.065(3) 0.064(3) 0.083(3) -0.010(2) -0.025(3) -0.009(2)
C161 0.138(8) 0.090(6) 0.116(7) -0.001(5) -0.066(6) -0.018(6)
O162 0.053(3) 0.062(3) 0.086(3) -0.001(2) -0.016(2) -0.005(2)
C162 0.070(5) 0.107(6) 0.106(6) 0.024(5) -0.006(5) 0.001(5)
O163 0.068(3) 0.057(2) 0.066(3) 0.002(2) -0.024(2) -0.004(2)
C163 0.143(9) 0.119(7) 0.129(8) 0.012(6) -0.025(7) 0.018(6)
C179 0.055(4) 0.038(3) 0.072(5) -0.012(3) -0.028(4) -0.011(3)
O165 0.060(3) 0.061(3) 0.053(3) -0.011(2) 0.007(2) -0.024(2)
O166 0.047(3) 0.055(2) 0.065(3) -0.006(2) -0.006(2) -0.019(2)
O167 0.057(3) 0.045(2) 0.061(3) -0.0067(19) -0.014(2) -0.017(2)
Cl1 0.0839(14) 0.0636(11) 0.0804(13) -0.0044(10) -0.0002(11) -0.0187(10)
O201 0.124(5) 0.169(6) 0.169(6) -0.101(5) 0.076(5) -0.054(5)
O202 0.116(5) 0.099(4) 0.153(5) -0.058(4) 0.010(4) -0.036(3)
O203 0.144(5) 0.098(4) 0.154(6) 0.043(4) -0.009(4) -0.033(4)
O204 0.260(10) 0.132(6) 0.220(8) -0.019(5) -0.176(8) 0.019(6)
Cl2 0.114(2) 0.1107(18) 0.0993(19) 0.0128(14) -0.0199(16) -0.0118(16)
O205 0.131(6) 0.136(5) 0.170(7) 0.021(5) -0.020(5) 0.004(5)
O206 0.232(9) 0.089(5) 0.344(12) 0.037(6) 0.144(9) -0.006(5)
O207 0.252(9) 0.136(5) 0.099(5) 0.017(4) 0.030(5) -0.018(5)
O208 0.240(10) 0.354(13) 0.196(9) -0.013(9) -0.141(9) 0.043(9)

loop_
_atom_type_symbol
_atom_type_description
_atom_type_scat_dispersion_real
_atom_type_scat_dispersion_imag
_atom_type_scat_source
C C 0.0181 0.0091 'International Tables Vol C Tables 4.2.6.8 and 6.1.1.4'
H H 0.0000 0.0000 'International Tables Vol C Tables 4.2.6.8 and 6.1.1.4'
N N 0.0311 0.0180 'International Tables Vol C Tables 4.2.6.8 and 6.1.1.4'
O O 0.0492 0.0322 'International Tables Vol C Tables 4.2.6.8 and 6.1.1.4'
Cl Cl 0.3639 0.7018 'International Tables Vol C Tables 4.2.6.8 and 6.1.1.4'
Ni Ni -3.0029 0.5091 'International Tables Vol C Tables 4.2.6.8 and 6.1.1.4'

loop_
_geom_angle_atom_site_label_1
_geom_angle_atom_site_label_2
_geom_angle_atom_site_label_3
_geom_angle
_geom_angle_site_symmetry_1
_geom_angle_site_symmetry_3
_geom_angle_publ_flag
N3 Ni1 O65 174.23(19) . . ?
N3 Ni1 O61 93.32(18) . . ?
O65 Ni1 O61 83.55(16) . . ?
N3 Ni1 N61 98.93(19) . . ?
O65 Ni1 N61 85.44(17) . . ?
O61 Ni1 N61 159.9(2) . . ?
N3 Ni1 N76 99.7(2) . . ?
O65 Ni1 N76 75.5(2) . . ?
O61 Ni1 N76 89.2(2) . . ?
N61 Ni1 N76 104.3(2) . . ?
N3 Ni1 O1 78.8(2) . . ?
O65 Ni1 O1 105.78(16) . . ?
O61 Ni1 O1 86.88(15) . . ?
N61 Ni1 O1 79.94(17) . . ?
N76 Ni1 O1 175.70(18) . . ?
N2 Ni2 O1 82.30(18) . . ?
N2 Ni2 O66 168.64(18) . . ?
O1 Ni2 O66 87.58(15) . . ?
N2 Ni2 N1 94.3(2) . . ?
O1 Ni2 N1 171.10(19) . . ?
O66 Ni2 N1 96.44(17) . . ?
N2 Ni2 N64 99.06(18) . . ?
O1 Ni2 N64 96.56(19) . . ?
O66 Ni2 N64 76.91(17) . . ?
N1 Ni2 N64 92.1(2) . . ?
N2 Ni2 N61 86.52(18) . . ?
O1 Ni2 N61 80.58(18) . . ?
O66 Ni2 N61 96.94(17) . . ?
N1 Ni2 N61 91.0(2) . . ?
N64 Ni2 N61 173.38(18) . . ?
N21 Ni3 N67 103.8(2) . . ?
N21 Ni3 O66 172.6(2) . . ?
N67 Ni3 O66 83.5(2) . . ?
N21 Ni3 N64 100.6(2) . . ?
N67 Ni3 N64 102.7(2) . . ?
O66 Ni3 N64 76.57(17) . . ?
N21 Ni3 O21 79.10(18) . . ?
N67 Ni3 O21 80.25(18) . . ?
O66 Ni3 O21 103.41(15) . . ?
N64 Ni3 O21 177.0(2) . . ?
N21 Ni3 O63 90.4(2) . . ?
N67 Ni3 O63 158.99(19) . . ?
O66 Ni3 O63 82.87(16) . . ?
N64 Ni3 O63 89.59(19) . . ?
O21 Ni3 O63 87.47(15) . . ?
N22 Ni4 O21 82.9(2) . . ?
N22 Ni4 N23 93.7(2) . . ?
O21 Ni4 N23 173.15(19) . . ?
N22 Ni4 O67 166.0(2) . . ?
O21 Ni4 O67 85.85(16) . . ?
N23 Ni4 O67 98.4(2) . . ?
N22 Ni4 N70 97.29(19) . . ?
O21 Ni4 N70 95.57(18) . . ?
N23 Ni4 N70 90.7(2) . . ?
O67 Ni4 N70 75.61(18) . . ?
N22 Ni4 N67 90.5(2) . . ?
O21 Ni4 N67 79.94(19) . . ?
N23 Ni4 N67 94.2(2) . . ?
O67 Ni4 N67 95.57(19) . . ?
N70 Ni4 N67 170.5(2) . . ?
N43 Ni5 N73 104.2(2) . . ?
N43 Ni5 N70 101.8(2) . . ?
N73 Ni5 N70 101.9(2) . . ?
N43 Ni5 O62 91.07(19) . . ?
N73 Ni5 O62 157.21(18) . . ?
N70 Ni5 O62 91.12(19) . . ?
N43 Ni5 O67 172.16(19) . . ?
N73 Ni5 O67 83.61(17) . . ?
N70 Ni5 O67 75.40(17) . . ?
O62 Ni5 O67 81.72(14) . . ?
N43 Ni5 O41 79.2(2) . . ?
N73 Ni5 O41 81.15(19) . . ?
N70 Ni5 O41 176.31(18) . . ?
O62 Ni5 O41 85.30(17) . . ?
O67 Ni5 O41 103.11(15) . . ?
N42 Ni6 O41 82.2(2) . . ?
N42 Ni6 N41 93.4(2) . . ?
O41 Ni6 N41 172.41(17) . . ?
N42 Ni6 O65 165.1(2) . . ?
O41 Ni6 O65 85.86(15) . . ?
N41 Ni6 O65 99.4(2) . . ?
N42 Ni6 N73 90.1(2) . . ?
O41 Ni6 N73 82.55(19) . . ?
N41 Ni6 N73 91.3(2) . . ?
O65 Ni6 N73 97.05(19) . . ?
N42 Ni6 N76 98.8(2) . . ?
O41 Ni6 N76 96.3(2) . . ?
N41 Ni6 N76 90.4(2) . . ?
O65 Ni6 N76 73.7(2) . . ?
N73 Ni6 N76 170.8(2) . . ?
C1 N1 C5 116.6(6) . . ?
C1 N1 Ni2 117.4(4) . . ?
C5 N1 Ni2 125.4(4) . . ?
C11 N2 C7 119.3(5) . . ?
C11 N2 Ni2 113.7(4) . . ?
C7 N2 Ni2 126.9(4) . . ?
C17 N3 C13 119.3(6) . . ?
C17 N3 Ni1 123.5(4) . . ?
C13 N3 Ni1 116.0(5) . . ?
C12 O1 Ni2 115.5(3) . . ?
C12 O1 Ni1 113.4(4) . . ?
Ni2 O1 Ni1 93.05(14) . . ?
C12 O2 C18 116.3(5) . . ?
N1 C1 C2 123.6(6) . . ?
N1 C1 H1 118.2 . . ?
C2 C1 H1 118.2 . . ?
C3 C2 C1 119.4(7) . . ?
C3 C2 H2 120.3 . . ?
C1 C2 H2 120.3 . . ?
C2 C3 C4 117.5(7) . . ?
C2 C3 H3 121.2 . . ?
C4 C3 H3 121.2 . . ?
C3 C4 C5 121.6(7) . . ?
C3 C4 H4 119.2 . . ?
C5 C4 H4 119.2 . . ?
N1 C5 C4 121.2(6) . . ?
N1 C5 C6 121.6(6) . . ?
C4 C5 C6 117.1(6) . . ?
O3 C6 C7 116.9(6) . . ?
O3 C6 C5 117.0(6) . . ?
C7 C6 C5 126.1(5) . . ?
N2 C7 C8 121.3(6) . . ?
N2 C7 C6 121.4(5) . . ?
C8 C7 C6 117.3(6) . . ?
C7 C8 C9 119.9(6) . . ?
C7 C8 H8 120.0 . . ?
C9 C8 H8 120.0 . . ?
C10 C9 C8 118.1(6) . . ?
C10 C9 H9 120.9 . . ?
C8 C9 H9 120.9 . . ?
C9 C10 C11 120.7(7) . . ?
C9 C10 H10 119.7 . . ?
C11 C10 H10 119.7 . . ?
N2 C11 C10 120.6(6) . . ?
N2 C11 C12 117.6(5) . . ?
C10 C11 C12 121.7(6) . . ?
O1 C12 O2 111.3(5) . . ?
O1 C12 C13 111.4(5) . . ?
O2 C12 C13 103.3(5) . . ?
O1 C12 C11 110.9(5) . . ?
O2 C12 C11 109.0(5) . . ?
C13 C12 C11 110.7(5) . . ?
N3 C13 C14 119.6(7) . . ?
N3 C13 C12 116.0(6) . . ?
C14 C13 C12 124.4(6) . . ?
C15 C14 C13 120.5(7) . . ?
C15 C14 H14 119.7 . . ?
C13 C14 H14 119.7 . . ?
C14 C15 C16 117.6(7) . . ?
C14 C15 H15 121.2 . . ?
C16 C15 H15 121.2 . . ?
C17 C16 C15 120.1(7) . . ?
C17 C16 H16 120.0 . . ?
C15 C16 H16 120.0 . . ?
N3 C17 C16 122.9(7) . . ?
N3 C17 H17 118.6 . . ?
C16 C17 H17 118.6 . . ?
O2 C18 H18A 109.5 . . ?
O2 C18 H18B 109.5 . . ?
H18A C18 H18B 109.5 . . ?
O2 C18 H18C 109.5 . . ?
H18A C18 H18C 109.5 . . ?
H18B C18 H18C 109.5 . . ?
C21 N21 C25 118.2(6) . . ?
C21 N21 Ni3 123.5(5) . . ?
C25 N21 Ni3 116.3(4) . . ?
C31 N22 C27 117.4(7) . . ?
C31 N22 Ni4 128.6(5) . . ?
C27 N22 Ni4 113.9(5) . . ?
C33 N23 C37 118.2(6) . . ?
C33 N23 Ni4 125.3(5) . . ?
C37 N23 Ni4 116.2(5) . . ?
C26 O21 Ni4 116.1(4) . . ?
C26 O21 Ni3 113.9(3) . . ?
Ni4 O21 Ni3 94.36(16) . . ?
C26 O22 C38 116.5(5) . . ?
N21 C21 C22 123.3(7) . . ?
N21 C21 H21 118.4 . . ?
C22 C21 H21 118.4 . . ?
C21 C22 C23 117.7(7) . . ?
C21 C22 H22 121.1 . . ?
C23 C22 H22 121.1 . . ?
C24 C23 C22 119.6(7) . . ?
C24 C23 H23 120.2 . . ?
C22 C23 H23 120.2 . . ?
C25 C24 C23 119.8(7) . . ?
C25 C24 H24 120.1 . . ?
C23 C24 H24 120.1 . . ?
N21 C25 C24 121.4(6) . . ?
N21 C25 C26 114.8(6) . . ?
C24 C25 C26 123.8(6) . . ?
O21 C26 O22 112.4(6) . . ?
O21 C26 C25 111.8(5) . . ?
O22 C26 C25 103.3(5) . . ?
O21 C26 C27 110.2(6) . . ?
O22 C26 C27 108.3(5) . . ?
C25 C26 C27 110.7(6) . . ?
C28 C27 N22 122.6(8) . . ?
C28 C27 C26 121.0(7) . . ?
N22 C27 C26 116.2(6) . . ?
C27 C28 C29 119.5(8) . . ?
C27 C28 H28 120.2 . . ?
C29 C28 H28 120.2 . . ?
C28 C29 C30 119.6(8) . . ?
C28 C29 H29 120.2 . . ?
C30 C29 H29 120.2 . . ?
C29 C30 C31 118.2(8) . . ?
C29 C30 H30 120.9 . . ?
C31 C30 H30 120.9 . . ?
N22 C31 C30 122.5(7) . . ?
N22 C31 C32 120.1(7) . . ?
C30 C31 C32 117.4(8) . . ?
O23 C32 C31 116.8(8) . . ?
O23 C32 C33 114.8(7) . . ?
C31 C32 C33 128.4(7) . . ?
N23 C33 C34 120.6(7) . . ?
N23 C33 C32 121.2(7) . . ?
C34 C33 C32 118.2(8) . . ?
C35 C34 C33 120.1(8) . . ?
C35 C34 H34 119.9 . . ?
C33 C34 H34 119.9 . . ?
C36 C35 C34 118.4(8) . . ?
C36 C35 H35 120.8 . . ?
C34 C35 H35 120.8 . . ?
C37 C36 C35 119.4(8) . . ?
C37 C36 H36 120.3 . . ?
C35 C36 H36 120.3 . . ?
N23 C37 C36 123.2(8) . . ?
N23 C37 H37 118.4 . . ?
C36 C37 H37 118.4 . . ?
O22 C38 H38A 109.5 . . ?
O22 C38 H38B 109.5 . . ?
H38A C38 H38B 109.5 . . ?
O22 C38 H38C 109.5 . . ?
H38A C38 H38C 109.5 . . ?
H38B C38 H38C 109.5 . . ?
C57 N41 C53 116.0(6) . . ?
C57 N41 Ni6 117.6(5) . . ?
C53 N41 Ni6 126.2(5) . . ?
C51 N42 C47 118.7(6) . . ?
C51 N42 Ni6 127.5(5) . . ?
C47 N42 Ni6 113.3(5) . . ?
C45 N43 C41 120.3(6) . . ?
C45 N43 Ni5 115.8(5) . . ?
C41 N43 Ni5 121.4(5) . . ?
C46 O41 Ni6 114.9(4) . . ?
C46 O41 Ni5 111.5(4) . . ?
Ni6 O41 Ni5 92.51(17) . . ?
C58 O42 C46 115.7(6) . . ?
N43 C41 C42 121.7(8) . . ?
N43 C41 H41 119.1 . . ?
C42 C41 H41 119.1 . . ?
C43 C42 C41 118.1(8) . . ?
C43 C42 H42 121.0 . . ?
C41 C42 H42 121.0 . . ?
C42 C43 C44 120.0(8) . . ?
C42 C43 H43 120.0 . . ?
C44 C43 H43 120.0 . . ?
C43 C44 C45 118.7(8) . . ?
C43 C44 H44 120.7 . . ?
C45 C44 H44 120.7 . . ?
N43 C45 C44 121.2(7) . . ?
N43 C45 C46 115.4(7) . . ?
C44 C45 C46 123.4(8) . . ?
O41 C46 O42 111.1(5) . . ?
O41 C46 C45 111.1(6) . . ?
O42 C46 C45 103.6(6) . . ?
O41 C46 C47 111.8(6) . . ?
O42 C46 C47 108.7(6) . . ?
C45 C46 C47 110.3(6) . . ?
N42 C47 C48 120.4(7) . . ?
N42 C47 C46 116.2(6) . . ?
C48 C47 C46 123.2(7) . . ?
C47 C48 C49 119.3(7) . . ?
C47 C48 H48 120.3 . . ?
C49 C48 H48 120.3 . . ?
C50 C49 C48 118.6(7) . . ?
C50 C49 H49 120.7 . . ?
C48 C49 H49 120.7 . . ?
C49 C50 C51 121.1(8) . . ?
C49 C50 H50 119.5 . . ?
C51 C50 H50 119.5 . . ?
N42 C51 C50 121.7(7) . . ?
N42 C51 C52 119.0(7) . . ?
C50 C51 C52 119.3(8) . . ?
O43 C52 C53 115.4(9) . . ?
O43 C52 C51 113.9(9) . . ?
C53 C52 C51 130.7(8) . . ?
N41 C53 C54 123.0(7) . . ?
N41 C53 C52 119.6(7) . . ?
C54 C53 C52 117.4(8) . . ?
C55 C54 C53 119.0(8) . . ?
C55 C54 H54 120.5 . . ?
C53 C54 H54 120.5 . . ?
C54 C55 C56 119.3(8) . . ?
C54 C55 H55 120.3 . . ?
C56 C55 H55 120.3 . . ?
C55 C56 C57 118.0(8) . . ?
C55 C56 H56 121.0 . . ?
C57 C56 H56 121.0 . . ?
N41 C57 C56 124.6(8) . . ?
N41 C57 H57 117.7 . . ?
C56 C57 H57 117.7 . . ?
O42 C58 H58A 109.5 . . ?
O42 C58 H58B 109.5 . . ?
H58A C58 H58B 109.5 . . ?
O42 C58 H58C 109.5 . . ?
H58A C58 H58C 109.5 . . ?
H58B C58 H58C 109.5 . . ?
N62 N61 Ni1 141.9(4) . . ?
N62 N61 Ni2 120.9(5) . . ?
Ni1 N61 Ni2 91.2(2) . . ?
N63 N62 N61 178.3(7) . . ?
N65 N64 Ni3 125.7(5) . . ?
N65 N64 Ni2 119.7(5) . . ?
Ni3 N64 Ni2 100.9(2) . . ?
N66 N65 N64 176.8(8) . . ?
N68 N67 Ni3 136.4(5) . . ?
N68 N67 Ni4 128.3(5) . . ?
Ni3 N67 Ni4 93.0(2) . . ?
N69 N68 N67 178.5(10) . . ?
N71 N70 Ni5 128.3(5) . . ?
N71 N70 Ni4 116.0(5) . . ?
Ni5 N70 Ni4 102.3(2) . . ?
N72 N71 N70 175.9(10) . . ?
N74 N73 Ni5 132.4(5) . . ?
N74 N73 Ni6 124.6(5) . . ?
Ni5 N73 Ni6 92.5(2) . . ?
N73 N74 N75 174.6(11) . . ?
N77 N76 Ni1 124.6(5) . . ?
N77 N76 Ni6 120.3(5) . . ?
Ni1 N76 Ni6 102.2(3) . . ?
N76 N77 N78 177.3(10) . . ?
C61 O61 Ni1 127.4(4) . . ?
O61 C61 H61A 109.5 . . ?
O61 C61 H61B 109.5 . . ?
H61A C61 H61B 109.5 . . ?
O61 C61 H61C 109.5 . . ?
H61A C61 H61C 109.5 . . ?
H61B C61 H61C 109.5 . . ?
C62 O62 Ni5 128.6(4) . . ?
O62 C62 H62A 109.5 . . ?
O62 C62 H62B 109.5 . . ?
H62A C62 H62B 109.5 . . ?
O62 C62 H62C 109.5 . . ?
H62A C62 H62C 109.5 . . ?
H62B C62 H62C 109.5 . . ?
O65 C79 O67 123.4(6) . . ?
O65 C79 O66 120.0(6) . . ?
O67 C79 O66 116.6(6) . . ?
C79 O65 Ni1 120.5(4) . . ?
C79 O65 Ni6 128.7(4) . . ?
Ni1 O65 Ni6 105.6(2) . . ?
C79 O66 Ni2 130.9(4) . . ?
C79 O66 Ni3 121.5(4) . . ?
Ni2 O66 Ni3 103.70(16) . . ?
C79 O67 Ni4 133.8(4) . . ?
C79 O67 Ni5 117.8(4) . . ?
Ni4 O67 Ni5 103.82(16) . . ?
O101 Ni7 N102 82.22(18) . . ?
O101 Ni7 N101 171.51(17) . . ?
N102 Ni7 N101 94.3(2) . . ?
O101 Ni7 O167 86.18(14) . . ?
N102 Ni7 O167 166.58(17) . . ?
N101 Ni7 O167 98.05(16) . . ?
O101 Ni7 N161 80.56(17) . . ?
N102 Ni7 N161 87.31(18) . . ?
N101 Ni7 N161 91.55(19) . . ?
O167 Ni7 N161 97.44(16) . . ?
O101 Ni7 N176 97.54(16) . . ?
N102 Ni7 N176 98.10(18) . . ?
N101 Ni7 N176 90.62(19) . . ?
O167 Ni7 N176 76.71(16) . . ?
N161 Ni7 N176 174.00(17) . . ?
N103 Ni8 N161 100.53(19) . . ?
N103 Ni8 O165 174.10(18) . . ?
N161 Ni8 O165 85.25(18) . . ?
N103 Ni8 O161 91.77(18) . . ?
N161 Ni8 O161 160.7(2) . . ?
O165 Ni8 O161 82.95(16) . . ?
N103 Ni8 N164 101.4(2) . . ?
N161 Ni8 N164 103.9(2) . . ?
O165 Ni8 N164 75.83(19) . . ?
O161 Ni8 N164 87.9(2) . . ?
N103 Ni8 O101 78.99(18) . . ?
N161 Ni8 O101 79.17(17) . . ?
O165 Ni8 O101 103.43(15) . . ?
O161 Ni8 O101 88.80(15) . . ?
N164 Ni8 O101 176.69(19) . . ?
N122 Ni9 O121 82.8(2) . . ?
N122 Ni9 N123 93.6(3) . . ?
O121 Ni9 N123 171.72(18) . . ?
N122 Ni9 O165 166.1(2) . . ?
O121 Ni9 O165 85.57(16) . . ?
N123 Ni9 O165 98.9(2) . . ?
N122 Ni9 N168 88.9(2) . . ?
O121 Ni9 N168 80.36(19) . . ?
N123 Ni9 N168 92.1(2) . . ?
O165 Ni9 N168 96.75(19) . . ?
N122 Ni9 N164 100.0(2) . . ?
O121 Ni9 N164 97.61(19) . . ?
N123 Ni9 N164 90.4(2) . . ?
O165 Ni9 N164 73.86(19) . . ?
N168 Ni9 N164 170.6(2) . . ?
N121 Ni10 N168 102.8(2) . . ?
N121 Ni10 N170 102.1(2) . . ?
N168 Ni10 N170 103.9(2) . . ?
N121 Ni10 O166 172.4(2) . . ?
N168 Ni10 O166 84.75(18) . . ?
N170 Ni10 O166 75.80(16) . . ?
N121 Ni10 O162 90.8(2) . . ?
N168 Ni10 O162 159.42(18) . . ?
N170 Ni10 O162 87.97(18) . . ?
O166 Ni10 O162 81.92(14) . . ?
N121 Ni10 O121 79.5(2) . . ?
N168 Ni10 O121 79.34(19) . . ?
N170 Ni10 O121 175.87(17) . . ?
O166 Ni10 O121 102.13(15) . . ?
O162 Ni10 O121 88.19(16) . . ?
N142 Ni11 O141 82.05(19) . . ?
N142 Ni11 O166 165.58(18) . . ?
O141 Ni11 O166 86.29(16) . . ?
N142 Ni11 N143 94.8(2) . . ?
O141 Ni11 N143 170.95(17) . . ?
O166 Ni11 N143 97.9(2) . . ?
N142 Ni11 N170 96.84(18) . . ?
O141 Ni11 N170 96.69(17) . . ?
O166 Ni11 N170 76.07(17) . . ?
N143 Ni11 N170 92.11(19) . . ?
N142 Ni11 N173 90.38(19) . . ?
O141 Ni11 N173 80.72(17) . . ?
O166 Ni11 N173 96.10(18) . . ?
N143 Ni11 N173 90.83(19) . . ?
N170 Ni11 N173 171.9(2) . . ?
N173 Ni12 N141 102.1(2) . . ?
N173 Ni12 O163 158.70(19) . . ?
N141 Ni12 O163 93.45(19) . . ?
N173 Ni12 O167 83.41(19) . . ?
N141 Ni12 O167 174.34(18) . . ?
O163 Ni12 O167 81.61(16) . . ?
N173 Ni12 N176 103.11(19) . . ?
N141 Ni12 N176 100.62(18) . . ?
O163 Ni12 N176 88.03(17) . . ?
O167 Ni12 N176 76.55(16) . . ?
N173 Ni12 O141 81.19(16) . . ?
N141 Ni12 O141 79.40(17) . . ?
O163 Ni12 O141 87.53(14) . . ?
O167 Ni12 O141 103.04(15) . . ?
N176 Ni12 O141 175.55(17) . . ?
C101 N101 C105 116.6(5) . . ?
C101 N101 Ni7 116.4(4) . . ?
C105 N101 Ni7 126.6(4) . . ?
C111 N102 C107 119.7(5) . . ?
C111 N102 Ni7 113.5(4) . . ?
C107 N102 Ni7 126.6(4) . . ?
C117 N103 C113 118.2(6) . . ?
C117 N103 Ni8 124.2(4) . . ?
C113 N103 Ni8 115.7(5) . . ?
C112 O101 Ni7 115.3(3) . . ?
C112 O101 Ni8 113.6(4) . . ?
Ni7 O101 Ni8 93.46(14) . . ?
C112 O102 C118 115.3(5) . . ?
N101 C101 C102 123.5(6) . . ?
N101 C101 H101 118.2 . . ?
C102 C101 H101 118.2 . . ?
C103 C102 C101 118.0(7) . . ?
C103 C102 H102 121.0 . . ?
C101 C102 H102 121.0 . . ?
C104 C103 C102 118.6(7) . . ?
C104 C103 H103 120.7 . . ?
C102 C103 H103 120.7 . . ?
C103 C104 C105 121.7(6) . . ?
C103 C104 H104 119.1 . . ?
C105 C104 H104 119.1 . . ?
N101 C105 C104 121.5(6) . . ?
N101 C105 C106 119.7(5) . . ?
C104 C105 C106 118.8(6) . . ?
O103 C106 C107 117.7(6) . . ?
O103 C106 C105 115.9(6) . . ?
C107 C106 C105 126.2(5) . . ?
N102 C107 C108 121.8(6) . . ?
N102 C107 C106 121.3(5) . . ?
C108 C107 C106 116.9(6) . . ?
C107 C108 C109 118.7(6) . . ?
C107 C108 H108 120.6 . . ?
C109 C108 H108 120.6 . . ?
C108 C109 C110 119.6(6) . . ?
C108 C109 H109 120.2 . . ?
C110 C109 H109 120.2 . . ?
C111 C110 C109 119.5(7) . . ?
C111 C110 H110 120.3 . . ?
C109 C110 H110 120.3 . . ?
N102 C111 C110 120.6(6) . . ?
N102 C111 C112 117.0(5) . . ?
C110 C111 C112 122.2(6) . . ?
O101 C112 O102 113.2(5) . . ?
O101 C112 C113 110.4(5) . . ?
O102 C112 C113 104.1(5) . . ?
O101 C112 C111 111.2(5) . . ?
O102 C112 C111 109.3(5) . . ?
C113 C112 C111 108.4(5) . . ?
N103 C113 C114 121.8(7) . . ?
N103 C113 C112 116.5(6) . . ?
C114 C113 C112 121.7(6) . . ?
C115 C114 C113 118.5(6) . . ?
C115 C114 H114 120.7 . . ?
C113 C114 H114 120.7 . . ?
C116 C115 C114 118.3(6) . . ?
C116 C115 H115 120.9 . . ?
C114 C115 H115 120.9 . . ?
C117 C116 C115 119.4(7) . . ?
C117 C116 H116 120.3 . . ?
C115 C116 H116 120.3 . . ?
N103 C117 C116 123.7(6) . . ?
N103 C117 H117 118.1 . . ?
C116 C117 H117 118.1 . . ?
O102 C118 H11A 109.5 . . ?
O102 C118 H11B 109.5 . . ?
H11A C118 H11B 109.5 . . ?
O102 C118 H11C 109.5 . . ?
H11A C118 H11C 109.5 . . ?
H11B C118 H11C 109.5 . . ?
C125 N121 C121 119.7(6) . . ?
C125 N121 Ni10 115.5(4) . . ?
C121 N121 Ni10 122.8(5) . . ?
C131 N122 C127 120.8(7) . . ?
C131 N122 Ni9 126.4(6) . . ?
C127 N122 Ni9 112.6(5) . . ?
C137 N123 C133 117.5(7) . . ?
C137 N123 Ni9 116.8(5) . . ?
C133 N123 Ni9 125.4(6) . . ?
C126 O121 Ni9 114.4(4) . . ?
C126 O121 Ni10 111.9(4) . . ?
Ni9 O121 Ni10 94.39(17) . . ?
C126 O122 C138 115.4(5) . . ?
N121 C121 C122 122.5(7) . . ?
N121 C121 H121 118.7 . . ?
C122 C121 H121 118.7 . . ?
C121 C122 C123 118.0(7) . . ?
C121 C122 H122 121.0 . . ?
C123 C122 H122 121.0 . . ?
C124 C123 C122 118.9(7) . . ?
C124 C123 H123 120.6 . . ?
C122 C123 H123 120.6 . . ?
C123 C124 C125 120.0(8) . . ?
C123 C124 H124 120.0 . . ?
C125 C124 H124 120.0 . . ?
N121 C125 C124 120.8(7) . . ?
N121 C125 C126 115.9(6) . . ?
C124 C125 C126 123.2(7) . . ?
O121 C126 O122 111.7(5) . . ?
O121 C126 C125 111.0(6) . . ?
O122 C126 C125 103.8(6) . . ?
O121 C126 C127 111.7(6) . . ?
O122 C126 C127 108.2(6) . . ?
C125 C126 C127 110.2(6) . . ?
N122 C127 C128 122.3(8) . . ?
N122 C127 C126 117.2(6) . . ?
C128 C127 C126 120.4(8) . . ?
C129 C128 C127 116.6(10) . . ?
C129 C128 H128 121.7 . . ?
C127 C128 H128 121.7 . . ?
C130 C129 C128 122.1(9) . . ?
C130 C129 H129 118.9 . . ?
C128 C129 H129 118.9 . . ?
C129 C130 C131 119.0(10) . . ?
C129 C130 H130 120.5 . . ?
C131 C130 H130 120.5 . . ?
N122 C131 C130 119.0(10) . . ?
N122 C131 C132 122.8(8) . . ?
C130 C131 C132 118.2(9) . . ?
O123 C132 C131 118.1(11) . . ?
O123 C132 C133 116.1(11) . . ?
C131 C132 C133 125.5(8) . . ?
N123 C133 C134 121.5(9) . . ?
N123 C133 C132 122.3(8) . . ?
C134 C133 C132 116.2(9) . . ?
C133 C134 C135 120.0(10) . . ?
C133 C134 H134 120.0 . . ?
C135 C134 H134 120.0 . . ?
C136 C135 C134 119.3(9) . . ?
C136 C135 H135 120.3 . . ?
C134 C135 H135 120.3 . . ?
C135 C136 C137 116.9(9) . . ?
C135 C136 H136 121.5 . . ?
C137 C136 H136 121.5 . . ?
N123 C137 C136 124.6(8) . . ?
N123 C137 H137 117.7 . . ?
C136 C137 H137 117.7 . . ?
O122 C138 H08A 109.5 . . ?
O122 C138 H08B 109.5 . . ?
H08A C138 H08B 109.5 . . ?
O122 C138 H08C 109.5 . . ?
H08A C138 H08C 109.5 . . ?
H08B C138 H08C 109.5 . . ?
C145 N141 C141 119.1(6) . . ?
C145 N141 Ni12 116.0(4) . . ?
C141 N141 Ni12 123.7(4) . . ?
C147 N142 C151 118.1(6) . . ?
C147 N142 Ni11 114.6(5) . . ?
C151 N142 Ni11 127.4(4) . . ?
C157 N143 C153 117.9(6) . . ?
C157 N143 Ni11 116.9(5) . . ?
C153 N143 Ni11 125.0(4) . . ?
C146 O141 Ni11 115.2(4) . . ?
C146 O141 Ni12 113.7(3) . . ?
Ni11 O141 Ni12 93.06(15) . . ?
C158 O142 C146 115.3(4) . . ?
N141 C141 C142 121.7(6) . . ?
N141 C141 H141 119.1 . . ?
C142 C141 H141 119.1 . . ?
C141 C142 C143 119.5(6) . . ?
C141 C142 H142 120.2 . . ?
C143 C142 H142 120.2 . . ?
C144 C143 C142 120.2(7) . . ?
C144 C143 H143 119.9 . . ?
C142 C143 H143 119.9 . . ?
C143 C144 C145 119.2(6) . . ?
C143 C144 H144 120.4 . . ?
C145 C144 H144 120.4 . . ?
N141 C145 C144 120.1(6) . . ?
N141 C145 C146 115.4(5) . . ?
C144 C145 C146 124.4(5) . . ?
O141 C146 O142 112.6(5) . . ?
O141 C146 C145 111.2(5) . . ?
O142 C146 C145 100.9(4) . . ?
O141 C146 C147 111.6(5) . . ?
O142 C146 C147 108.2(5) . . ?
C145 C146 C147 111.8(5) . . ?
N142 C147 C148 122.0(6) . . ?
N142 C147 C146 116.6(6) . . ?
C148 C147 C146 121.3(6) . . ?
C147 C148 C149 119.0(7) . . ?
C147 C148 H148 120.5 . . ?
C149 C148 H148 120.5 . . ?
C150 C149 C148 120.9(8) . . ?
C150 C149 H149 119.5 . . ?
C148 C149 H149 119.5 . . ?
C149 C150 C151 117.8(7) . . ?
C149 C150 H150 121.1 . . ?
C151 C150 H150 121.1 . . ?
N142 C151 C150 122.2(7) . . ?
N142 C151 C152 120.5(6) . . ?
C150 C151 C152 117.3(7) . . ?
O143 C152 C153 116.2(6) . . ?
O143 C152 C151 116.9(7) . . ?
C153 C152 C151 126.7(6) . . ?
N143 C153 C154 121.5(7) . . ?
N143 C153 C152 121.9(6) . . ?
C154 C153 C152 116.6(7) . . ?
C155 C154 C153 119.8(7) . . ?
C155 C154 H154 120.1 . . ?
C153 C154 H154 120.1 . . ?
C156 C155 C154 118.9(7) . . ?
C156 C155 H155 120.6 . . ?
C154 C155 H155 120.6 . . ?
C155 C156 C157 118.5(7) . . ?
C155 C156 H156 120.7 . . ?
C157 C156 H156 120.7 . . ?
N143 C157 C156 123.3(7) . . ?
N143 C157 H157 118.4 . . ?
C156 C157 H157 118.4 . . ?
O142 C158 H08D 109.5 . . ?
O142 C158 H08E 109.5 . . ?
H08D C158 H08E 109.5 . . ?
O142 C158 H08F 109.5 . . ?
H08D C158 H08F 109.5 . . ?
H08E C158 H08F 109.5 . . ?
N162 N161 Ni8 142.7(5) . . ?
N162 N161 Ni7 121.7(4) . . ?
Ni8 N161 Ni7 93.3(2) . . ?
N163 N162 N161 179.0(7) . . ?
N165 N164 Ni8 123.0(4) . . ?
N165 N164 Ni9 119.1(5) . . ?
Ni8 N164 Ni9 102.4(3) . . ?
N164 N165 N166 179.0(8) . . ?
N169 N168 Ni10 133.1(5) . . ?
N169 N168 Ni9 133.0(5) . . ?
Ni10 N168 Ni9 93.9(2) . . ?
N167 N169 N168 178.6(9) . . ?
N171 N170 Ni10 138.3(4) . . ?
N171 N170 Ni11 116.7(4) . . ?
Ni10 N170 Ni11 102.3(2) . . ?
N172 N171 N170 176.8(9) . . ?
N174 N173 Ni12 138.3(5) . . ?
N174 N173 Ni11 120.2(4) . . ?
Ni12 N173 Ni11 92.5(2) . . ?
N175 N174 N173 176.1(11) . . ?
N177 N176 Ni12 136.7(5) . . ?
N177 N176 Ni7 118.3(4) . . ?
Ni12 N176 Ni7 100.98(19) . . ?
N178 N177 N176 177.8(9) . . ?
C161 O161 Ni8 128.9(4) . . ?
O161 C161 H11D 109.5 . . ?
O161 C161 H11E 109.5 . . ?
H11D C161 H11E 109.5 . . ?
O161 C161 H11F 109.5 . . ?
H11D C161 H11F 109.5 . . ?
H11E C161 H11F 109.5 . . ?
C162 O162 Ni10 131.9(4) . . ?
O162 C162 H12A 109.5 . . ?
O162 C162 H12B 109.5 . . ?
H12A C162 H12B 109.5 . . ?
O162 C162 H12C 109.5 . . ?
H12A C162 H12C 109.5 . . ?
H12B C162 H12C 109.5 . . ?
C163 O163 Ni12 128.9(5) . . ?
O163 C163 H13A 109.5 . . ?
O163 C163 H13B 109.5 . . ?
H13A C163 H13B 109.5 . . ?
O163 C163 H13C 109.5 . . ?
H13A C163 H13C 109.5 . . ?
H13B C163 H13C 109.5 . . ?
O165 C179 O167 122.2(5) . . ?
O165 C179 O166 121.7(5) . . ?
O167 C179 O166 116.1(6) . . ?
C179 O165 Ni8 120.2(4) . . ?
C179 O165 Ni9 130.4(4) . . ?
Ni8 O165 Ni9 105.26(19) . . ?
C179 O166 Ni11 132.6(4) . . ?
C179 O166 Ni10 120.7(4) . . ?
Ni11 O166 Ni10 104.26(16) . . ?
C179 O167 Ni7 129.0(4) . . ?
C179 O167 Ni12 123.3(4) . . ?
Ni7 O167 Ni12 103.89(15) . . ?
O204 Cl1 O203 107.3(5) . . ?
O204 Cl1 O201 112.7(5) . . ?
O203 Cl1 O201 109.2(4) . . ?
O204 Cl1 O202 110.9(4) . . ?
O203 Cl1 O202 107.0(4) . . ?
O201 Cl1 O202 109.6(3) . . ?
O207 Cl2 O206 109.9(5) . . ?
O207 Cl2 O208 105.4(6) . . ?
O206 Cl2 O208 116.5(7) . . ?
O207 Cl2 O205 106.2(5) . . ?
O206 Cl2 O205 110.6(5) . . ?
O208 Cl2 O205 107.7(5) . . ?
C02A O302 C302 112(3) . . ?

loop_
_geom_bond_atom_site_label_1
_geom_bond_atom_site_label_2
_geom_bond_distance
_geom_bond_site_symmetry_2
_geom_bond_publ_flag
Ni1 N3 2.040(5) . ?
Ni1 O65 2.064(4) . ?
Ni1 O61 2.076(4) . ?
Ni1 N61 2.082(5) . ?
Ni1 N76 2.087(6) . ?
Ni1 O1 2.140(4) . ?
Ni2 N2 2.011(4) . ?
Ni2 O1 2.034(4) . ?
Ni2 O66 2.053(3) . ?
Ni2 N1 2.055(5) . ?
Ni2 N64 2.116(6) . ?
Ni2 N61 2.158(5) . ?
Ni3 N21 2.038(6) . ?
Ni3 N67 2.057(6) . ?
Ni3 O66 2.083(4) . ?
Ni3 N64 2.102(5) . ?
Ni3 O21 2.109(4) . ?
Ni3 O63 2.150(5) . ?
Ni4 N22 1.992(6) . ?
Ni4 O21 2.040(4) . ?
Ni4 N23 2.045(6) . ?
Ni4 O67 2.052(4) . ?
Ni4 N70 2.131(5) . ?
Ni4 N67 2.138(5) . ?
Ni5 N43 2.036(5) . ?
Ni5 N73 2.067(6) . ?
Ni5 N70 2.080(6) . ?
Ni5 O62 2.111(4) . ?
Ni5 O67 2.114(4) . ?
Ni5 O41 2.139(4) . ?
Ni6 N42 2.027(6) . ?
Ni6 O41 2.036(4) . ?
Ni6 N41 2.049(5) . ?
Ni6 O65 2.080(4) . ?
Ni6 N73 2.111(5) . ?
Ni6 N76 2.154(6) . ?
N1 C1 1.343(7) . ?
N1 C5 1.346(7) . ?
N2 C11 1.355(7) . ?
N2 C7 1.359(7) . ?
N3 C17 1.320(7) . ?
N3 C13 1.366(8) . ?
O1 C12 1.390(6) . ?
O2 C12 1.432(7) . ?
O2 C18 1.447(8) . ?
O3 C6 1.222(6) . ?
C1 C2 1.377(9) . ?
C1 H1 0.9500 . ?
C2 C3 1.351(9) . ?
C2 H2 0.9500 . ?
C3 C4 1.364(9) . ?
C3 H3 0.9500 . ?
C4 C5 1.374(9) . ?
C4 H4 0.9500 . ?
C5 C6 1.504(8) . ?
C6 C7 1.494(8) . ?
C7 C8 1.384(8) . ?
C8 C9 1.406(9) . ?
C8 H8 0.9500 . ?
C9 C10 1.360(8) . ?
C9 H9 0.9500 . ?
C10 C11 1.407(8) . ?
C10 H10 0.9500 . ?
C11 C12 1.536(8) . ?
C12 C13 1.499(8) . ?
C13 C14 1.410(8) . ?
C14 C15 1.374(8) . ?
C14 H14 0.9500 . ?
C15 C16 1.385(9) . ?
C15 H15 0.9500 . ?
C16 C17 1.370(8) . ?
C16 H16 0.9500 . ?
C17 H17 0.9500 . ?
C18 H18A 0.9800 . ?
C18 H18B 0.9800 . ?
C18 H18C 0.9800 . ?
N21 C21 1.345(8) . ?
N21 C25 1.355(7) . ?
N22 C31 1.340(8) . ?
N22 C27 1.374(8) . ?
N23 C33 1.364(8) . ?
N23 C37 1.364(8) . ?
O21 C26 1.374(7) . ?
O22 C26 1.421(7) . ?
O22 C38 1.443(6) . ?
O23 C32 1.223(7) . ?
C21 C22 1.363(9) . ?
C21 H21 0.9500 . ?
C22 C23 1.384(9) . ?
C22 H22 0.9500 . ?
C23 C24 1.374(9) . ?
C23 H23 0.9500 . ?
C24 C25 1.358(9) . ?
C24 H24 0.9500 . ?
C25 C26 1.519(8) . ?
C26 C27 1.578(9) . ?
C27 C28 1.365(9) . ?
C28 C29 1.372(9) . ?
C28 H28 0.9500 . ?
C29 C30 1.384(10) . ?
C29 H29 0.9500 . ?
C30 C31 1.406(9) . ?
C30 H30 0.9500 . ?
C31 C32 1.483(9) . ?
C32 C33 1.486(9) . ?
C33 C34 1.405(9) . ?
C34 C35 1.392(9) . ?
C34 H34 0.9500 . ?
C35 C36 1.390(9) . ?
C35 H35 0.9500 . ?
C36 C37 1.370(9) . ?
C36 H36 0.9500 . ?
C37 H37 0.9500 . ?
C38 H38A 0.9800 . ?
C38 H38B 0.9800 . ?
C38 H38C 0.9800 . ?
N41 C57 1.322(8) . ?
N41 C53 1.353(8) . ?
N42 C51 1.331(8) . ?
N42 C47 1.356(8) . ?
N43 C45 1.326(8) . ?
N43 C41 1.353(7) . ?
O41 C46 1.385(7) . ?
O42 C58 1.418(7) . ?
O42 C46 1.447(8) . ?
O43 C52 1.206(8) . ?
C41 C42 1.389(9) . ?
C41 H41 0.9500 . ?
C42 C43 1.382(10) . ?
C42 H42 0.9500 . ?
C43 C44 1.393(9) . ?
C43 H43 0.9500 . ?
C44 C45 1.396(9) . ?
C44 H44 0.9500 . ?
C45 C46 1.517(9) . ?
C46 C47 1.540(9) . ?
C47 C48 1.375(8) . ?
C48 C49 1.385(10) . ?
C48 H48 0.9500 . ?
C49 C50 1.327(9) . ?
C49 H49 0.9500 . ?
C50 C51 1.355(9) . ?
C50 H50 0.9500 . ?
C51 C52 1.508(11) . ?
C52 C53 1.461(11) . ?
C53 C54 1.373(9) . ?
C54 C55 1.361(10) . ?
C54 H54 0.9500 . ?
C55 C56 1.370(10) . ?
C55 H55 0.9500 . ?
C56 C57 1.372(9) . ?
C56 H56 0.9500 . ?
C57 H57 0.9500 . ?
C58 H58A 0.9800 . ?
C58 H58B 0.9800 . ?
C58 H58C 0.9800 . ?
N61 N62 1.197(6) . ?
N62 N63 1.147(7) . ?
N64 N65 1.195(7) . ?
N65 N66 1.140(8) . ?
N67 N68 1.163(8) . ?
N68 N69 1.117(8) . ?
N70 N71 1.169(7) . ?
N71 N72 1.149(9) . ?
N73 N74 1.134(7) . ?
N74 N75 1.155(8) . ?
N76 N77 1.185(8) . ?
N77 N78 1.200(8) . ?
O61 C61 1.426(8) . ?
C61 H61A 0.9800 . ?
C61 H61B 0.9800 . ?
C61 H61C 0.9800 . ?
O62 C62 1.451(7) . ?
C62 H62A 0.9800 . ?
C62 H62B 0.9800 . ?
C62 H62C 0.9800 . ?
C79 O65 1.265(7) . ?
C79 O67 1.279(6) . ?
C79 O66 1.310(6) . ?
Ni7 O101 2.024(4) . ?
Ni7 N102 2.025(4) . ?
Ni7 N101 2.039(5) . ?
Ni7 O167 2.062(3) . ?
Ni7 N161 2.118(5) . ?
Ni7 N176 2.120(5) . ?
Ni8 N103 2.046(5) . ?
Ni8 N161 2.058(5) . ?
Ni8 O165 2.060(4) . ?
Ni8 O161 2.069(4) . ?
Ni8 N164 2.071(6) . ?
Ni8 O101 2.145(4) . ?
Ni9 N122 2.023(6) . ?
Ni9 O121 2.039(4) . ?
Ni9 N123 2.044(6) . ?
Ni9 O165 2.077(4) . ?
Ni9 N168 2.116(5) . ?
Ni9 N164 2.147(5) . ?
Ni10 N121 2.032(5) . ?
Ni10 N168 2.070(6) . ?
Ni10 N170 2.081(5) . ?
Ni10 O166 2.096(3) . ?
Ni10 O162 2.097(4) . ?
Ni10 O121 2.130(4) . ?
Ni11 N142 1.999(5) . ?
Ni11 O141 2.031(4) . ?
Ni11 O166 2.045(4) . ?
Ni11 N143 2.054(5) . ?
Ni11 N170 2.118(4) . ?
Ni11 N173 2.144(5) . ?
Ni12 N173 2.030(5) . ?
Ni12 N141 2.034(5) . ?
Ni12 O163 2.080(4) . ?
Ni12 O167 2.081(4) . ?
Ni12 N176 2.109(5) . ?
Ni12 O141 2.126(3) . ?
N101 C101 1.345(7) . ?
N101 C105 1.359(6) . ?
N102 C111 1.346(7) . ?
N102 C107 1.358(7) . ?
N103 C117 1.325(7) . ?
N103 C113 1.345(7) . ?
O101 C112 1.386(6) . ?
O102 C112 1.413(7) . ?
O102 C118 1.464(8) . ?
O103 C106 1.229(6) . ?
C101 C102 1.399(8) . ?
C101 H101 0.9500 . ?
C102 C103 1.383(8) . ?
C102 H102 0.9500 . ?
C103 C104 1.339(8) . ?
C103 H103 0.9500 . ?
C104 C105 1.379(8) . ?
C104 H104 0.9500 . ?
C105 C106 1.527(8) . ?
C106 C107 1.493(8) . ?
C107 C108 1.366(8) . ?
C108 C109 1.378(9) . ?
C108 H108 0.9500 . ?
C109 C110 1.385(8) . ?
C109 H109 0.9500 . ?
C110 C111 1.377(7) . ?
C110 H110 0.9500 . ?
C111 C112 1.540(7) . ?
C112 C113 1.528(8) . ?
C113 C114 1.404(8) . ?
C114 C115 1.400(8) . ?
C114 H114 0.9500 . ?
C115 C116 1.376(8) . ?
C115 H115 0.9500 . ?
C116 C117 1.371(8) . ?
C116 H116 0.9500 . ?
C117 H117 0.9500 . ?
C118 H11A 0.9800 . ?
C118 H11B 0.9800 . ?
C118 H11C 0.9800 . ?
N121 C125 1.326(8) . ?
N121 C121 1.334(7) . ?
N122 C131 1.349(9) . ?
N122 C127 1.351(9) . ?
N123 C137 1.324(8) . ?
N123 C133 1.351(9) . ?
O121 C126 1.379(7) . ?
O122 C126 1.455(8) . ?
O122 C138 1.456(7) . ?
O123 C132 1.200(9) . ?
C121 C122 1.376(9) . ?
C121 H121 0.9500 . ?
C122 C123 1.385(9) . ?
C122 H122 0.9500 . ?
C123 C124 1.372(10) . ?
C123 H123 0.9500 . ?
C124 C125 1.379(9) . ?
C124 H124 0.9500 . ?
C125 C126 1.518(9) . ?
C126 C127 1.543(10) . ?
C127 C128 1.387(9) . ?
C128 C129 1.375(13) . ?
C128 H128 0.9500 . ?
C129 C130 1.368(13) . ?
C129 H129 0.9500 . ?
C130 C131 1.407(11) . ?
C130 H130 0.9500 . ?
C131 C132 1.470(12) . ?
C132 C133 1.517(12) . ?
C133 C134 1.373(11) . ?
C134 C135 1.382(12) . ?
C134 H134 0.9500 . ?
C135 C136 1.371(11) . ?
C135 H135 0.9500 . ?
C136 C137 1.395(9) . ?
C136 H136 0.9500 . ?
C137 H137 0.9500 . ?
C138 H08A 0.9800 . ?
C138 H08B 0.9800 . ?
C138 H08C 0.9800 . ?
N141 C145 1.351(7) . ?
N141 C141 1.356(7) . ?
N142 C147 1.338(7) . ?
N142 C151 1.365(7) . ?
N143 C157 1.334(7) . ?
N143 C153 1.348(7) . ?
O141 C146 1.370(7) . ?
O142 C158 1.447(6) . ?
O142 C146 1.453(6) . ?
O143 C152 1.213(7) . ?
C141 C142 1.359(9) . ?
C141 H141 0.9500 . ?
C142 C143 1.363(8) . ?
C142 H142 0.9500 . ?
C143 C144 1.357(8) . ?
C143 H143 0.9500 . ?
C144 C145 1.405(8) . ?
C144 H144 0.9500 . ?
C145 C146 1.537(8) . ?
C146 C147 1.540(8) . ?
C147 C148 1.360(8) . ?
C148 C149 1.365(9) . ?
C148 H148 0.9500 . ?
C149 C150 1.363(9) . ?
C149 H149 0.9500 . ?
C150 C151 1.366(8) . ?
C150 H150 0.9500 . ?
C151 C152 1.513(9) . ?
C152 C153 1.508(9) . ?
C153 C154 1.393(8) . ?
C154 C155 1.380(9) . ?
C154 H154 0.9500 . ?
C155 C156 1.366(9) . ?
C155 H155 0.9500 . ?
C156 C157 1.399(9) . ?
C156 H156 0.9500 . ?
C157 H157 0.9500 . ?
C158 H08D 0.9800 . ?
C158 H08E 0.9800 . ?
C158 H08F 0.9800 . ?
N161 N162 1.176(6) . ?
N162 N163 1.167(7) . ?
N164 N165 1.196(7) . ?
N165 N166 1.207(8) . ?
N168 N169 1.152(7) . ?
N169 N167 1.152(8) . ?
N170 N171 1.191(6) . ?
N171 N172 1.139(8) . ?
N173 N174 1.144(8) . ?
N174 N175 1.129(9) . ?
N176 N177 1.162(7) . ?
N177 N178 1.128(8) . ?
O161 C161 1.386(7) . ?
C161 H11D 0.9800 . ?
C161 H11E 0.9800 . ?
C161 H11F 0.9800 . ?
O162 C162 1.425(7) . ?
C162 H12A 0.9800 . ?
C162 H12B 0.9800 . ?
C162 H12C 0.9800 . ?
O163 C163 1.346(8) . ?
C163 H13A 0.9800 . ?
C163 H13B 0.9800 . ?
C163 H13C 0.9800 . ?
C179 O165 1.266(7) . ?
C179 O167 1.287(6) . ?
C179 O166 1.290(6) . ?
Cl1 O204 1.374(7) . ?
Cl1 O203 1.387(5) . ?
Cl1 O201 1.424(6) . ?
Cl1 O202 1.430(5) . ?
Cl2 O207 1.397(7) . ?
Cl2 O206 1.403(7) . ?
Cl2 O208 1.405(9) . ?
Cl2 O205 1.468(7) . ?
O301 C301 1.49(3) . ?
O302 C02A 1.26(3) . ?
O302 C302 1.42(4) . ?
O303 C303 1.29(2) . ?
O304 C304 1.28(7) . ?
